data_1553858
loop_
_publ_author_name
'Al-Azemi, Talal F.'
'Mohamod, Abdirahman A.'
'Vinodh, Mickey'
'Alipour, Fatemeh H.'

_publ_section_title
;
 A new approach for the synthesis of mono- and A1/A2-dihydroxy-substituted
 pillar[5]arenes and their complexation with alkyl alcohols in solution
 and in the solid state
;
_journal_issue 1
_journal_name_full 'Organic Chemistry Frontiers'
_journal_page_first 10
_journal_paper_doi 10.1039/C7QO00641A
_journal_volume 5
_journal_year 2018
_chemical_formula_moiety 'C90 H125 N3 O10'
_chemical_formula_sum 'C90 H125 N3 O10'
_chemical_formula_weight 1408.99
_space_group_IT_number 2
_space_group_name_Hall '-P 1'
_space_group_name_H-M_alt 'P -1'
_symmetry_cell_setting triclinic
_symmetry_Int_Tables_number 2
_symmetry_space_group_name_Hall '-P 1'
_symmetry_space_group_name_H-M 'P -1'
_atom_sites_solution_hydrogens geom
_atom_sites_solution_primary direct
_atom_sites_solution_secondary difmap
_audit_update_record
;
2017-06-17 deposited with the CCDC.
2017-10-11 downloaded from the CCDC.
;
_cell_angle_alpha 91.591(7)
_cell_angle_beta 94.087(7)
_cell_angle_gamma 111.251(8)
_cell_formula_units_Z 2
_cell_length_a 13.633(4)
_cell_length_b 15.357(4)
_cell_length_c 20.965(5)
_cell_measurement_reflns_used 1733
_cell_measurement_temperature 150
_cell_measurement_theta_max 27.47
_cell_measurement_theta_min 5.84
_cell_volume 4073.6(19)
_computing_cell_refinement 'CrystalClear-SM Expert 2.0 r4'
_computing_data_collection 'CrystalClear-SM Expert 2.0 r4 (Rigaku, 2009)'
_computing_data_reduction 'CrystalClear-SM Expert 2.0 r4'
_computing_molecular_graphics 'CrystalStructure 4.0'
_computing_publication_material 'CrystalStructure 4.0 (Rigaku, 2010)'
_computing_structure_refinement 'SHELXL97 (Sheldrick, 2008)'
_computing_structure_solution 'Il Milione (Burla, et al., 2007)'
_diffrn_ambient_temperature 150
_diffrn_detector_area_resol_mean 10.000
_diffrn_measured_fraction_theta_full 0.995
_diffrn_measured_fraction_theta_max 0.995
_diffrn_measurement_device_type 'Rigaku R-AXIS RAPID'
_diffrn_measurement_method \w
_diffrn_radiation_type 'Mo K\a'
_diffrn_radiation_wavelength 0.71075
_diffrn_reflns_av_R_equivalents 0.0282
_diffrn_reflns_limit_h_max 17
_diffrn_reflns_limit_h_min -17
_diffrn_reflns_limit_k_max 19
_diffrn_reflns_limit_k_min -19
_diffrn_reflns_limit_l_max 27
_diffrn_reflns_limit_l_min -27
_diffrn_reflns_number 39816
_diffrn_reflns_theta_full 27.48
_diffrn_reflns_theta_max 27.48
_diffrn_standards_number 0
_exptl_absorpt_coefficient_mu 0.073
_exptl_absorpt_correction_T_max 0.988
_exptl_absorpt_correction_T_min 0.326
_exptl_absorpt_correction_type multi-scan
_exptl_absorpt_process_details 'ABSCOR (Rigaku, 1995)'
_exptl_crystal_colour Colorless
_exptl_crystal_density_diffrn 1.149
_exptl_crystal_density_method 'not measured'
_exptl_crystal_description Block
_exptl_crystal_F_000 1532.00
_exptl_crystal_size_max 0.210
_exptl_crystal_size_mid 0.180
_exptl_crystal_size_min 0.160
_refine_diff_density_max 0.420
_refine_diff_density_min -0.340
_refine_ls_extinction_method none
_refine_ls_goodness_of_fit_ref 1.070
_refine_ls_hydrogen_treatment constr
_refine_ls_number_parameters 938
_refine_ls_number_reflns 18589
_refine_ls_number_restraints 15
_refine_ls_R_factor_gt 0.0506
_refine_ls_shift/su_max 0.001
_refine_ls_structure_factor_coef Fsqd
_refine_ls_weighting_details 'w = 1/[\s^2^(Fo^2^)+(0.0726P)^2^+0.3698P] where P=(Fo^2^+2Fc^2^)/3'
_refine_ls_weighting_scheme calc
_refine_ls_wR_factor_ref 0.1486
_reflns_number_gt 12643
_reflns_number_total 18589
_reflns_threshold_expression F^2^>2.0\s(F^2^)
_cod_data_source_file c7qo00641a2.cif
_cod_data_source_block User-defined_CCDC1
_cod_original_cell_volume 4073.5(17)
_cod_database_code 1553858

loop_
_symmetry_equiv_pos_site_id
_symmetry_equiv_pos_as_xyz
1 +X,+Y,+Z
2 -X,-Y,-Z

loop_
_atom_site_label
_atom_site_type_symbol
_atom_site_fract_x
_atom_site_fract_y
_atom_site_fract_z
_atom_site_U_iso_or_equiv
_atom_site_adp_type
_atom_site_occupancy
_atom_site_symmetry_multiplicity
_atom_site_calc_flag
_atom_site_refinement_flags
O1 O 0.25355(8) 1.18544(7) 0.52603(5) 0.0345(3) Uani 1.0 2 d .
O2 O -0.02741(8) 0.84813(7) 0.59827(5) 0.0350(3) Uani 1.0 2 d .
O3 O 0.54345(8) 1.34999(8) 0.69920(6) 0.0426(3) Uani 1.0 2 d .
O4 O 0.15014(8) 1.10845(8) 0.75609(5) 0.0349(3) Uani 1.0 2 d .
O5 O 0.76878(9) 1.14758(8) 0.70783(6) 0.0396(3) Uani 1.0 2 d .
O6 O 0.47445(9) 1.10392(7) 0.88533(5) 0.0364(3) Uani 1.0 2 d .
O7 O 0.61063(8) 0.86704(8) 0.54573(5) 0.0357(3) Uani 1.0 2 d .
O8 O 0.52997(8) 0.82514(7) 0.80003(5) 0.0342(3) Uani 1.0 2 d .
O9 O 0.43226(8) 0.83712(8) 0.47138(5) 0.0344(3) Uani 1.0 2 d .
O10 O 0.05710(8) 0.70975(7) 0.58725(6) 0.0382(3) Uani 1.0 2 d .
N1 N 0.42137(12) 0.53842(11) 0.40561(7) 0.0498(4) Uani 1.0 2 d .
N2 N 0.13584(12) 0.67165(10) 0.33343(7) 0.0472(4) Uani 1.0 2 d .
N3 N 0.25545(15) 0.54710(12) 0.68408(10) 0.0661(5) Uani 1.0 2 d .
C1 C 0.08966(10) 0.93434(10) 0.52584(7) 0.0264(3) Uani 1.0 2 d .
C2 C 0.16050(11) 1.01887(10) 0.50798(7) 0.0275(3) Uani 1.0 2 d .
C3 C 0.18212(11) 1.10202(10) 0.54404(7) 0.0274(3) Uani 1.0 2 d .
C4 C 0.13116(10) 1.10282(10) 0.59881(7) 0.0262(3) Uani 1.0 2 d .
C5 C 0.05800(10) 1.01843(10) 0.61628(7) 0.0273(3) Uani 1.0 2 d .
C6 C 0.03888(10) 0.93545(10) 0.58057(7) 0.0273(3) Uani 1.0 2 d .
C7 C 0.15785(11) 1.19257(10) 0.64015(7) 0.0287(3) Uani 1.0 2 d .
C8 C 0.25609(11) 1.21278(9) 0.68608(7) 0.0275(3) Uani 1.0 2 d .
C9 C 0.35494(11) 1.27277(10) 0.67137(7) 0.0304(4) Uani 1.0 2 d .
C10 C 0.44506(11) 1.29194(10) 0.71375(7) 0.0315(4) Uani 1.0 2 d .
C11 C 0.43697(11) 1.25168(9) 0.77261(7) 0.0290(3) Uani 1.0 2 d .
C12 C 0.33821(11) 1.19128(10) 0.78740(7) 0.0301(3) Uani 1.0 2 d .
C13 C 0.24896(11) 1.17037(10) 0.74459(7) 0.0288(3) Uani 1.0 2 d .
C14 C 0.53380(11) 1.26918(10) 0.81913(7) 0.0312(4) Uani 1.0 2 d .
C15 C 0.58168(11) 1.19516(10) 0.80928(7) 0.0297(3) Uani 1.0 2 d .
C16 C 0.65588(11) 1.20614(10) 0.76561(7) 0.0317(4) Uani 1.0 2 d .
C17 C 0.69707(11) 1.13710(10) 0.75252(7) 0.0306(4) Uani 1.0 2 d .
C18 C 0.66418(11) 1.05487(10) 0.78496(7) 0.0283(3) Uani 1.0 2 d .
C19 C 0.59027(11) 1.04403(10) 0.82950(7) 0.0297(3) Uani 1.0 2 d .
C20 C 0.54845(11) 1.11243(10) 0.84173(7) 0.0292(3) Uani 1.0 2 d .
C21 C 0.70493(11) 0.97722(10) 0.77083(7) 0.0300(3) Uani 1.0 2 d .
C22 C 0.63284(11) 0.90664(10) 0.71976(7) 0.0272(3) Uani 1.0 2 d .
C23 C 0.65143(11) 0.91580(10) 0.65592(7) 0.0281(3) Uani 1.0 2 d .
C24 C 0.58302(11) 0.85433(10) 0.60824(7) 0.0279(3) Uani 1.0 2 d .
C25 C 0.49268(11) 0.78245(10) 0.62337(7) 0.0266(3) Uani 1.0 2 d .
C26 C 0.47394(11) 0.77227(10) 0.68787(7) 0.0279(3) Uani 1.0 2 d .
C27 C 0.54308(11) 0.83284(10) 0.73547(7) 0.0275(3) Uani 1.0 2 d .
C28 C 0.41477(11) 0.71557(10) 0.57223(7) 0.0293(3) Uani 1.0 2 d .
C29 C 0.32554(11) 0.74671(10) 0.54781(7) 0.0271(3) Uani 1.0 2 d .
C30 C 0.33613(11) 0.80775(10) 0.49822(7) 0.0281(3) Uani 1.0 2 d .
C31 C 0.25391(11) 0.83622(10) 0.47841(7) 0.0295(3) Uani 1.0 2 d .
C32 C 0.15911(11) 0.80618(10) 0.50728(7) 0.0277(3) Uani 1.0 2 d .
C33 C 0.14819(11) 0.74517(10) 0.55636(7) 0.0297(3) Uani 1.0 2 d .
C34 C 0.23038(11) 0.71534(10) 0.57536(7) 0.0297(3) Uani 1.0 2 d .
C35 C 0.07449(11) 0.84486(10) 0.48708(7) 0.0290(3) Uani 1.0 2 d .
C36 C -0.10591(12) 0.84303(11) 0.64068(8) 0.0353(4) Uani 1.0 2 d .
C37 C -0.15295(12) 0.74463(11) 0.66134(8) 0.0362(4) Uani 1.0 2 d .
C38 C -0.24106(12) 0.73388(11) 0.70482(8) 0.0355(4) Uani 1.0 2 d .
C39 C -0.27391(13) 0.64439(11) 0.74072(8) 0.0381(4) Uani 1.0 2 d .
C40 C -0.36522(13) 0.63454(11) 0.78103(8) 0.0380(4) Uani 1.0 2 d .
C41 C -0.39323(14) 0.55192(12) 0.82365(9) 0.0429(4) Uani 1.0 2 d .
C42 C -0.47752(14) 0.54962(12) 0.86770(9) 0.0445(4) Uani 1.0 2 d .
C43 C -0.51121(19) 0.46587(15) 0.90869(11) 0.0656(6) Uani 1.0 2 d .
C44 C 0.13959(12) 1.06675(11) 0.81626(7) 0.0352(4) Uani 1.0 2 d .
C45 C 0.02744(12) 0.99865(11) 0.81754(7) 0.0355(4) Uani 1.0 2 d .
C46 C 0.00732(12) 0.95595(12) 0.88226(8) 0.0380(4) Uani 1.0 2 d .
C47 C -0.10521(12) 0.88794(12) 0.88543(8) 0.0399(4) Uani 1.0 2 d .
C48 C -0.12864(14) 0.84584(13) 0.94953(8) 0.0471(5) Uani 1.0 2 d .
C49 C -0.24289(15) 0.78138(15) 0.95180(10) 0.0572(5) Uani 1.0 2 d .
C50 C -0.2756(2) 0.74487(18) 1.01647(11) 0.0767(8) Uani 1.0 2 d .
C51 C -0.2224(3) 0.6859(3) 1.0412(2) 0.1483(19) Uani 1.0 2 d .
C52 C 0.42889(12) 1.01487(11) 0.91164(7) 0.0336(4) Uani 1.0 2 d .
C53 C 0.34627(13) 1.01816(12) 0.95498(8) 0.0377(4) Uani 1.0 2 d .
C54 C 0.29381(13) 0.92445(12) 0.98403(8) 0.0383(4) Uani 1.0 2 d .
C55 C 0.21308(13) 0.92446(12) 1.03050(8) 0.0374(4) Uani 1.0 2 d .
C56 C 0.16611(13) 0.83182(12) 1.06168(8) 0.0400(4) Uani 1.0 2 d .
C57 C 0.09135(13) 0.83316(11) 1.11173(8) 0.0380(4) Uani 1.0 2 d .
C58 C 0.05364(13) 0.74537(12) 1.14858(8) 0.0426(4) Uani 1.0 2 d .
C59 C -0.01168(15) 0.75307(14) 1.20299(9) 0.0511(5) Uani 1.0 2 d .
C60 C 0.43774(12) 0.75273(11) 0.81813(7) 0.0330(4) Uani 1.0 2 d .
C61 C 0.43901(13) 0.75775(11) 0.89039(7) 0.0370(4) Uani 1.0 2 d .
C62 C 0.34088(14) 0.68350(12) 0.91212(8) 0.0409(4) Uani 1.0 2 d .
C63 C 0.33745(14) 0.67691(12) 0.98417(8) 0.0413(4) Uani 1.0 2 d .
C64 C 0.23451(15) 0.60431(14) 1.00221(9) 0.0495(5) Uani 1.0 2 d .
C65 C 0.22771(16) 0.59393(13) 1.07330(9) 0.0520(4) Uani 1.0 2 d .
C66 C 0.12548(18) 0.52286(15) 1.09218(11) 0.0650(5) Uani 1.0 2 d .
C67 C 0.1245(3) 0.51935(18) 1.16492(12) 0.0826(8) Uani 1.0 2 d .
C68 C 0.44526(12) 0.89585(12) 0.41762(8) 0.0368(4) Uani 1.0 2 d .
C69 C 0.55858(12) 0.92757(11) 0.40195(7) 0.0336(4) Uani 1.0 2 d .
C70 C 0.57521(12) 0.98154(12) 0.34161(7) 0.0358(4) Uani 1.0 2 d .
C71 C 0.69073(11) 1.03368(11) 0.33233(7) 0.0326(4) Uani 1.0 2 d .
C72 C 0.70729(12) 1.08120(12) 0.26947(8) 0.0387(4) Uani 1.0 2 d .
C73 C 0.82022(13) 1.14604(12) 0.26279(8) 0.0397(4) Uani 1.0 2 d .
C74 C 0.83656(14) 1.18785(14) 0.19821(9) 0.0491(5) Uani 1.0 2 d .
C75 C 0.94753(16) 1.25753(15) 0.19218(11) 0.0638(6) Uani 1.0 2 d .
C76 C 0.43297(15) 0.45703(14) 0.41351(10) 0.0536(5) Uani 1.0 2 d .
C77 C 0.38005(15) 0.39344(13) 0.45544(10) 0.0541(5) Uani 1.0 2 d .
C78 C 0.31149(15) 0.41390(13) 0.49204(9) 0.0524(5) Uani 1.0 2 d .
C79 C 0.29720(16) 0.49734(14) 0.48534(10) 0.0558(5) Uani 1.0 2 d .
C80 C 0.35373(16) 0.55736(13) 0.44169(9) 0.0515(5) Uani 1.0 2 d .
C81 C 0.15747(18) 0.59399(15) 0.33424(12) 0.0658(6) Uani 1.0 2 d .
C82 C 0.0989(2) 0.51557(15) 0.36507(13) 0.0770(8) Uani 1.0 2 d .
C83 C 0.0168(2) 0.51863(16) 0.39745(13) 0.0770(8) Uani 1.0 2 d .
C84 C -0.00559(18) 0.59752(15) 0.39726(12) 0.0702(7) Uani 1.0 2 d .
C85 C 0.05531(15) 0.67187(12) 0.36465(9) 0.0498(5) Uani 1.0 2 d .
C86 C 0.29347(18) 0.48241(15) 0.70162(12) 0.0651(6) Uani 1.0 2 d .
C87 C 0.2752(2) 0.43828(15) 0.75785(12) 0.0694(7) Uani 1.0 2 d .
C88 C 0.2140(2) 0.46230(15) 0.79859(11) 0.0695(7) Uani 1.0 2 d .
C89 C 0.17272(17) 0.52816(16) 0.78096(11) 0.0647(6) Uani 1.0 2 d .
C90 C 0.19490(17) 0.56746(16) 0.72410(11) 0.0641(6) Uani 1.0 2 d .
H1 H 0.2935 1.1744 0.5009 0.0414 Uiso 1.0 2 calc R
H2 H 0.1951 1.0199 0.4701 0.0330 Uiso 1.0 2 calc R
H3 H 0.5374 1.3769 0.6656 0.0511 Uiso 1.0 2 calc R
H5 H 0.7909 1.2032 0.6970 0.0475 Uiso 1.0 2 calc R
H5A H 0.0209 1.0177 0.6530 0.0328 Uiso 1.0 2 calc R
H7 H 0.5562 0.8576 0.5209 0.0428 Uiso 1.0 2 calc R
H7A H 0.0973 1.1877 0.6651 0.0344 Uiso 1.0 2 calc R
H7B H 0.1691 1.2455 0.6121 0.0344 Uiso 1.0 2 calc R
H9 H 0.3614 1.3014 0.6315 0.0365 Uiso 1.0 2 calc R
H10 H 0.0273 0.7489 0.5879 0.0458 Uiso 1.0 2 calc R
H12 H 0.3317 1.1637 0.8277 0.0361 Uiso 1.0 2 calc R
H14A H 0.5871 1.3316 0.8130 0.0374 Uiso 1.0 2 calc R
H14B H 0.5137 1.2690 0.8636 0.0374 Uiso 1.0 2 calc R
H16 H 0.6797 1.2625 0.7438 0.0380 Uiso 1.0 2 calc R
H19 H 0.5678 0.9884 0.8522 0.0357 Uiso 1.0 2 calc R
H21A H 0.7767 1.0046 0.7562 0.0360 Uiso 1.0 2 calc R
H21B H 0.7098 0.9451 0.8105 0.0360 Uiso 1.0 2 calc R
H23 H 0.7122 0.9651 0.6443 0.0337 Uiso 1.0 2 calc R
H26 H 0.4129 0.7231 0.6994 0.0335 Uiso 1.0 2 calc R
H28A H 0.4538 0.7085 0.5356 0.0352 Uiso 1.0 2 calc R
H28B H 0.3838 0.6533 0.5900 0.0352 Uiso 1.0 2 calc R
H31 H 0.2623 0.8772 0.4444 0.0354 Uiso 1.0 2 calc R
H34 H 0.2209 0.6723 0.6081 0.0356 Uiso 1.0 2 calc R
H35A H 0.0770 0.8575 0.4411 0.0347 Uiso 1.0 2 calc R
H35B H 0.0041 0.7976 0.4930 0.0347 Uiso 1.0 2 calc R
H36A H -0.1618 0.8613 0.6188 0.0423 Uiso 1.0 2 calc R
H36B H -0.0739 0.8867 0.6786 0.0423 Uiso 1.0 2 calc R
H37A H -0.0970 0.7277 0.6844 0.0434 Uiso 1.0 2 calc R
H37B H -0.1815 0.7011 0.6230 0.0434 Uiso 1.0 2 calc R
H38A H -0.2177 0.7881 0.7364 0.0426 Uiso 1.0 2 calc R
H38B H -0.3036 0.7356 0.6786 0.0426 Uiso 1.0 2 calc R
H39A H -0.2947 0.5899 0.7095 0.0458 Uiso 1.0 2 calc R
H39B H -0.2127 0.6439 0.7689 0.0458 Uiso 1.0 2 calc R
H40A H -0.4283 0.6282 0.7521 0.0456 Uiso 1.0 2 calc R
H40B H -0.3473 0.6927 0.8084 0.0456 Uiso 1.0 2 calc R
H41A H -0.4183 0.4932 0.7963 0.0515 Uiso 1.0 2 calc R
H41B H -0.3287 0.5547 0.8499 0.0515 Uiso 1.0 2 calc R
H42A H -0.4508 0.6073 0.8962 0.0534 Uiso 1.0 2 calc R
H42B H -0.5404 0.5503 0.8414 0.0534 Uiso 1.0 2 calc R
H43A H -0.5635 0.4710 0.9368 0.0787 Uiso 1.0 2 calc R
H43B H -0.4495 0.4640 0.9348 0.0787 Uiso 1.0 2 calc R
H43C H -0.5424 0.4084 0.8810 0.0787 Uiso 1.0 2 calc R
H44A H 0.1563 1.1157 0.8514 0.0423 Uiso 1.0 2 calc R
H44B H 0.1894 1.0335 0.8223 0.0423 Uiso 1.0 2 calc R
H45A H 0.0131 0.9480 0.7839 0.0426 Uiso 1.0 2 calc R
H45B H -0.0219 1.0315 0.8078 0.0426 Uiso 1.0 2 calc R
H46A H 0.0564 0.9228 0.8917 0.0456 Uiso 1.0 2 calc R
H46B H 0.0230 1.0069 0.9158 0.0456 Uiso 1.0 2 calc R
H47A H -0.1541 0.9209 0.8748 0.0479 Uiso 1.0 2 calc R
H47B H -0.1200 0.8365 0.8523 0.0479 Uiso 1.0 2 calc R
H48A H -0.1114 0.8970 0.9831 0.0566 Uiso 1.0 2 calc R
H48B H -0.0823 0.8102 0.9595 0.0566 Uiso 1.0 2 calc R
H49A H -0.2887 0.8153 0.9364 0.0686 Uiso 1.0 2 calc R
H49B H -0.2570 0.7270 0.9213 0.0686 Uiso 1.0 2 calc R
H50A H -0.2611 0.7988 1.0475 0.0921 Uiso 1.0 2 calc R
H50B H -0.3527 0.7091 1.0127 0.0921 Uiso 1.0 2 calc R
H51A H -0.2342 0.6334 1.0101 0.1779 Uiso 1.0 2 calc R
H51B H -0.2503 0.6617 1.0816 0.1779 Uiso 1.0 2 calc R
H51C H -0.1465 0.7222 1.0487 0.1779 Uiso 1.0 2 calc R
H52A H 0.4844 0.9993 0.9363 0.0403 Uiso 1.0 2 calc R
H52B H 0.3961 0.9659 0.8767 0.0403 Uiso 1.0 2 calc R
H53A H 0.2919 1.0350 0.9301 0.0452 Uiso 1.0 2 calc R
H53B H 0.3797 1.0672 0.9898 0.0452 Uiso 1.0 2 calc R
H54A H 0.2584 0.8763 0.9490 0.0460 Uiso 1.0 2 calc R
H54B H 0.3492 0.9065 1.0068 0.0460 Uiso 1.0 2 calc R
H55A H 0.2473 0.9748 1.0644 0.0449 Uiso 1.0 2 calc R
H55B H 0.1554 0.9387 1.0073 0.0449 Uiso 1.0 2 calc R
H56A H 0.1275 0.7824 1.0280 0.0479 Uiso 1.0 2 calc R
H56B H 0.2243 0.8153 1.0821 0.0479 Uiso 1.0 2 calc R
H57A H 0.1275 0.8874 1.1425 0.0456 Uiso 1.0 2 calc R
H57B H 0.0290 0.8424 1.0903 0.0456 Uiso 1.0 2 calc R
H58A H 0.1157 0.7322 1.1665 0.0511 Uiso 1.0 2 calc R
H58B H 0.0105 0.6919 1.1187 0.0511 Uiso 1.0 2 calc R
H59A H -0.0286 0.6968 1.2275 0.0613 Uiso 1.0 2 calc R
H59B H -0.0772 0.7591 1.1852 0.0613 Uiso 1.0 2 calc R
H59C H 0.0288 0.8083 1.2312 0.0613 Uiso 1.0 2 calc R
H60A H 0.4369 0.6909 0.8028 0.0396 Uiso 1.0 2 calc R
H60B H 0.3736 0.7609 0.7986 0.0396 Uiso 1.0 2 calc R
H61A H 0.4422 0.8205 0.9055 0.0443 Uiso 1.0 2 calc R
H61B H 0.5027 0.7484 0.9095 0.0443 Uiso 1.0 2 calc R
H62A H 0.3351 0.6219 0.8931 0.0491 Uiso 1.0 2 calc R
H62B H 0.2782 0.6962 0.8948 0.0491 Uiso 1.0 2 calc R
H63A H 0.3459 0.7388 1.0039 0.0496 Uiso 1.0 2 calc R
H63B H 0.3974 0.6603 1.0017 0.0496 Uiso 1.0 2 calc R
H64A H 0.1751 0.6216 0.9848 0.0594 Uiso 1.0 2 calc R
H64B H 0.2258 0.5429 0.9815 0.0594 Uiso 1.0 2 calc R
H65A H 0.2375 0.6556 1.0940 0.0624 Uiso 1.0 2 calc R
H65B H 0.2869 0.5761 1.0905 0.0624 Uiso 1.0 2 calc R
H66A H 0.1163 0.4602 1.0734 0.0780 Uiso 1.0 2 calc R
H66B H 0.0655 0.5393 1.0747 0.0780 Uiso 1.0 2 calc R
H67A H 0.1302 0.5805 1.1834 0.0991 Uiso 1.0 2 calc R
H67B H 0.1844 0.5038 1.1824 0.0991 Uiso 1.0 2 calc R
H67C H 0.0583 0.4715 1.1755 0.0991 Uiso 1.0 2 calc R
H68A H 0.4267 0.9508 0.4284 0.0441 Uiso 1.0 2 calc R
H68B H 0.3979 0.8604 0.3801 0.0441 Uiso 1.0 2 calc R
H69A H 0.5788 0.8723 0.3960 0.0403 Uiso 1.0 2 calc R
H69B H 0.6048 0.9678 0.4382 0.0403 Uiso 1.0 2 calc R
H70A H 0.5421 0.9374 0.3041 0.0430 Uiso 1.0 2 calc R
H70B H 0.5391 1.0270 0.3434 0.0430 Uiso 1.0 2 calc R
H71A H 0.7280 0.9891 0.3340 0.0391 Uiso 1.0 2 calc R
H71B H 0.7225 1.0815 0.3680 0.0391 Uiso 1.0 2 calc R
H72A H 0.6607 1.1177 0.2649 0.0464 Uiso 1.0 2 calc R
H72B H 0.6853 1.0324 0.2339 0.0464 Uiso 1.0 2 calc R
H73A H 0.8407 1.1974 0.2964 0.0477 Uiso 1.0 2 calc R
H73B H 0.8676 1.1107 0.2701 0.0477 Uiso 1.0 2 calc R
H74A H 0.7858 1.2196 0.1897 0.0589 Uiso 1.0 2 calc R
H74B H 0.8203 1.1365 0.1649 0.0589 Uiso 1.0 2 calc R
H75A H 0.9642 1.3093 0.2245 0.0766 Uiso 1.0 2 calc R
H75B H 0.9516 1.2819 0.1493 0.0766 Uiso 1.0 2 calc R
H75C H 0.9983 1.2263 0.1989 0.0766 Uiso 1.0 2 calc R
H76 H 0.4808 0.4421 0.3886 0.0643 Uiso 1.0 2 calc R
H77 H 0.3909 0.3360 0.4590 0.0649 Uiso 1.0 2 calc R
H78 H 0.2742 0.3711 0.5217 0.0629 Uiso 1.0 2 calc R
H79 H 0.2498 0.5134 0.5100 0.0669 Uiso 1.0 2 calc R
H80 H 0.3440 0.6151 0.4371 0.0618 Uiso 1.0 2 calc R
H81 H 0.2157 0.5921 0.3127 0.0790 Uiso 1.0 2 calc R
H82 H 0.1157 0.4607 0.3636 0.0924 Uiso 1.0 2 calc R
H83 H -0.0238 0.4664 0.4197 0.0924 Uiso 1.0 2 calc R
H84 H -0.0624 0.6016 0.4193 0.0842 Uiso 1.0 2 calc R
H85 H 0.0383 0.7266 0.3647 0.0598 Uiso 1.0 2 calc R
H86 H 0.3361 0.4656 0.6734 0.0781 Uiso 1.0 2 calc R
H87 H 0.3042 0.3922 0.7682 0.0833 Uiso 1.0 2 calc R
H88 H 0.2004 0.4339 0.8384 0.0833 Uiso 1.0 2 calc R
H89 H 0.1294 0.5459 0.8081 0.0776 Uiso 1.0 2 calc R
H90 H 0.1651 0.6125 0.7122 0.0770 Uiso 1.0 2 calc R

loop_
_atom_site_aniso_label
_atom_site_aniso_U_11
_atom_site_aniso_U_22
_atom_site_aniso_U_33
_atom_site_aniso_U_12
_atom_site_aniso_U_13
_atom_site_aniso_U_23
O1 0.0379(6) 0.0279(6) 0.0379(7) 0.0103(5) 0.0125(5) 0.0080(5)
O2 0.0321(6) 0.0280(6) 0.0464(7) 0.0104(5) 0.0150(5) 0.0068(5)
O3 0.0334(6) 0.0422(7) 0.0452(7) 0.0048(6) 0.0015(5) 0.0156(6)
O4 0.0306(5) 0.0418(6) 0.0302(6) 0.0101(5) 0.0046(5) 0.0092(5)
O5 0.0375(6) 0.0364(6) 0.0471(7) 0.0136(6) 0.0144(5) 0.0107(5)
O6 0.0437(6) 0.0348(6) 0.0366(6) 0.0193(5) 0.0127(5) 0.0081(5)
O7 0.0318(6) 0.0510(7) 0.0260(6) 0.0160(6) 0.0070(5) 0.0074(5)
O8 0.0414(6) 0.0339(6) 0.0261(6) 0.0110(5) 0.0078(5) 0.0072(5)
O9 0.0324(6) 0.0454(7) 0.0317(6) 0.0196(5) 0.0088(5) 0.0152(5)
O10 0.0335(6) 0.0330(6) 0.0530(7) 0.0151(5) 0.0150(5) 0.0137(5)
N1 0.0494(9) 0.0436(9) 0.0454(9) 0.0052(8) -0.0048(7) 0.0078(7)
N2 0.0534(9) 0.0393(8) 0.0491(9) 0.0165(8) 0.0060(8) 0.0075(7)
N3 0.0697(12) 0.0532(10) 0.0794(13) 0.0230(10) 0.0222(10) 0.0228(9)
C1 0.0239(7) 0.0289(7) 0.0281(8) 0.0126(6) -0.0023(6) 0.0028(6)
C2 0.0273(7) 0.0331(8) 0.0246(7) 0.0135(7) 0.0032(6) 0.0060(6)
C3 0.0255(7) 0.0273(7) 0.0301(8) 0.0105(6) 0.0008(6) 0.0078(6)
C4 0.0255(7) 0.0276(7) 0.0282(8) 0.0129(6) -0.0002(6) 0.0051(6)
C5 0.0245(7) 0.0325(8) 0.0283(8) 0.0137(6) 0.0045(6) 0.0058(6)
C6 0.0224(7) 0.0263(7) 0.0338(8) 0.0090(6) 0.0030(6) 0.0072(6)
C7 0.0301(7) 0.0283(7) 0.0316(8) 0.0153(7) 0.0022(6) 0.0050(6)
C8 0.0326(8) 0.0231(7) 0.0301(8) 0.0143(6) 0.0016(6) 0.0008(6)
C9 0.0362(8) 0.0249(7) 0.0316(8) 0.0125(7) 0.0035(7) 0.0047(6)
C10 0.0302(8) 0.0242(7) 0.0395(9) 0.0092(7) 0.0036(7) 0.0035(6)
C11 0.0308(7) 0.0228(7) 0.0352(8) 0.0123(6) 0.0005(6) 0.0004(6)
C12 0.0357(8) 0.0298(8) 0.0277(8) 0.0151(7) 0.0033(6) 0.0040(6)
C13 0.0297(7) 0.0268(7) 0.0317(8) 0.0121(7) 0.0047(6) 0.0021(6)
C14 0.0328(8) 0.0254(7) 0.0350(8) 0.0112(7) -0.0017(7) -0.0000(6)
C15 0.0275(7) 0.0268(7) 0.0331(8) 0.0096(6) -0.0045(6) -0.0008(6)
C16 0.0281(7) 0.0269(8) 0.0372(9) 0.0070(7) -0.0000(6) 0.0049(6)
C17 0.0249(7) 0.0325(8) 0.0328(8) 0.0086(7) 0.0012(6) 0.0032(6)
C18 0.0264(7) 0.0288(8) 0.0285(8) 0.0099(6) -0.0037(6) 0.0008(6)
C19 0.0320(8) 0.0289(8) 0.0277(8) 0.0109(7) -0.0008(6) 0.0038(6)
C20 0.0304(8) 0.0307(8) 0.0269(8) 0.0121(7) 0.0010(6) 0.0015(6)
C21 0.0286(7) 0.0332(8) 0.0308(8) 0.0148(7) -0.0000(6) 0.0031(6)
C22 0.0293(7) 0.0281(7) 0.0295(8) 0.0165(7) 0.0028(6) 0.0057(6)
C23 0.0266(7) 0.0297(8) 0.0325(8) 0.0148(7) 0.0055(6) 0.0073(6)
C24 0.0310(7) 0.0343(8) 0.0259(7) 0.0196(7) 0.0071(6) 0.0076(6)
C25 0.0301(7) 0.0274(7) 0.0287(8) 0.0178(7) 0.0046(6) 0.0045(6)
C26 0.0292(7) 0.0260(7) 0.0314(8) 0.0127(6) 0.0054(6) 0.0068(6)
C27 0.0333(8) 0.0296(8) 0.0262(7) 0.0185(7) 0.0064(6) 0.0062(6)
C28 0.0338(8) 0.0288(8) 0.0299(8) 0.0166(7) 0.0030(6) 0.0040(6)
C29 0.0306(7) 0.0251(7) 0.0273(8) 0.0125(6) 0.0015(6) -0.0002(6)
C30 0.0275(7) 0.0300(8) 0.0278(8) 0.0114(7) 0.0038(6) 0.0026(6)
C31 0.0329(8) 0.0317(8) 0.0263(8) 0.0145(7) 0.0023(6) 0.0047(6)
C32 0.0295(7) 0.0254(7) 0.0291(8) 0.0117(6) -0.0002(6) -0.0012(6)
C33 0.0295(7) 0.0253(7) 0.0336(8) 0.0091(7) 0.0043(6) 0.0009(6)
C34 0.0342(8) 0.0250(7) 0.0306(8) 0.0116(7) 0.0030(6) 0.0043(6)
C35 0.0262(7) 0.0316(8) 0.0301(8) 0.0124(7) -0.0009(6) 0.0002(6)
C36 0.0348(8) 0.0347(8) 0.0382(9) 0.0127(7) 0.0136(7) 0.0074(7)
C37 0.0316(8) 0.0324(8) 0.0456(10) 0.0116(7) 0.0089(7) 0.0103(7)
C38 0.0351(8) 0.0320(8) 0.0406(9) 0.0121(7) 0.0095(7) 0.0088(7)
C39 0.0374(8) 0.0343(9) 0.0453(10) 0.0143(7) 0.0100(7) 0.0121(7)
C40 0.0399(9) 0.0343(9) 0.0428(10) 0.0150(8) 0.0119(7) 0.0109(7)
C41 0.0478(10) 0.0393(9) 0.0474(10) 0.0195(8) 0.0175(8) 0.0147(8)
C42 0.0490(10) 0.0378(9) 0.0502(11) 0.0169(8) 0.0175(8) 0.0098(8)
C43 0.0837(15) 0.0567(12) 0.0718(15) 0.0353(12) 0.0450(13) 0.0276(11)
C44 0.0350(8) 0.0401(9) 0.0307(8) 0.0131(7) 0.0034(7) 0.0095(7)
C45 0.0336(8) 0.0409(9) 0.0317(8) 0.0125(7) 0.0045(7) 0.0066(7)
C46 0.0361(8) 0.0423(9) 0.0341(9) 0.0121(8) 0.0036(7) 0.0092(7)
C47 0.0359(8) 0.0502(10) 0.0315(9) 0.0124(8) 0.0051(7) 0.0089(7)
C48 0.0467(10) 0.0500(11) 0.0366(10) 0.0075(9) 0.0029(8) 0.0096(8)
C49 0.0479(11) 0.0659(13) 0.0529(12) 0.0125(10) 0.0122(9) 0.0187(10)
C50 0.0789(16) 0.0733(16) 0.0570(14) -0.0001(14) 0.0159(12) 0.0189(12)
C51 0.0712(18) 0.159(4) 0.176(4) -0.007(2) -0.018(2) 0.119(3)
C52 0.0390(8) 0.0344(8) 0.0299(8) 0.0156(7) 0.0057(7) 0.0066(7)
C53 0.0419(9) 0.0444(9) 0.0321(9) 0.0212(8) 0.0072(7) 0.0064(7)
C54 0.0409(9) 0.0430(9) 0.0327(9) 0.0164(8) 0.0071(7) 0.0032(7)
C55 0.0380(9) 0.0452(10) 0.0324(9) 0.0185(8) 0.0053(7) 0.0057(7)
C56 0.0402(9) 0.0397(9) 0.0401(10) 0.0138(8) 0.0087(7) 0.0021(7)
C57 0.0366(8) 0.0392(9) 0.0394(9) 0.0146(8) 0.0056(7) 0.0046(7)
C58 0.0406(9) 0.0410(10) 0.0461(10) 0.0143(8) 0.0060(8) 0.0062(8)
C59 0.0489(10) 0.0514(11) 0.0517(11) 0.0143(9) 0.0130(9) 0.0158(9)
C60 0.0380(8) 0.0343(8) 0.0299(8) 0.0152(7) 0.0100(7) 0.0099(6)
C61 0.0508(10) 0.0353(9) 0.0299(8) 0.0200(8) 0.0116(7) 0.0087(7)
C62 0.0473(10) 0.0450(10) 0.0340(9) 0.0190(8) 0.0118(8) 0.0111(7)
C63 0.0535(10) 0.0394(9) 0.0347(9) 0.0186(8) 0.0138(8) 0.0118(7)
C64 0.0529(11) 0.0518(11) 0.0404(10) 0.0131(9) 0.0125(9) 0.0101(8)
C65 0.0603(10) 0.0498(9) 0.0509(9) 0.0217(8) 0.0233(8) 0.0170(8)
C66 0.0672(10) 0.0576(10) 0.0674(9) 0.0144(9) 0.0274(9) 0.0157(9)
C67 0.1041(19) 0.0830(17) 0.0785(12) 0.0448(16) 0.0521(15) 0.0389(14)
C68 0.0363(8) 0.0478(10) 0.0318(8) 0.0204(8) 0.0063(7) 0.0161(7)
C69 0.0339(8) 0.0394(9) 0.0317(8) 0.0176(7) 0.0055(7) 0.0078(7)
C70 0.0324(8) 0.0459(9) 0.0323(9) 0.0171(8) 0.0042(7) 0.0124(7)
C71 0.0309(8) 0.0367(8) 0.0327(8) 0.0148(7) 0.0039(6) 0.0069(7)
C72 0.0331(8) 0.0493(10) 0.0390(9) 0.0197(8) 0.0078(7) 0.0145(8)
C73 0.0378(9) 0.0411(9) 0.0420(10) 0.0152(8) 0.0087(7) 0.0078(7)
C74 0.0432(10) 0.0575(12) 0.0535(11) 0.0228(9) 0.0170(9) 0.0241(9)
C75 0.0614(13) 0.0574(13) 0.0719(15) 0.0154(11) 0.0287(11) 0.0207(11)
C76 0.0435(10) 0.0537(12) 0.0628(13) 0.0171(9) 0.0019(9) 0.0058(10)
C77 0.0492(11) 0.0410(10) 0.0698(14) 0.0144(9) -0.0010(10) 0.0132(9)
C78 0.0516(11) 0.0460(11) 0.0504(11) 0.0070(9) -0.0001(9) 0.0129(9)
C79 0.0581(12) 0.0516(12) 0.0527(12) 0.0145(10) 0.0059(10) -0.0027(9)
C80 0.0614(12) 0.0343(9) 0.0522(12) 0.0128(9) -0.0101(10) -0.0004(8)
C81 0.0703(14) 0.0585(13) 0.0788(16) 0.0345(12) 0.0085(12) 0.0145(11)
C82 0.0874(18) 0.0421(12) 0.099(2) 0.0246(13) -0.0154(16) 0.0137(12)
C83 0.0727(16) 0.0446(13) 0.0924(19) -0.0035(12) -0.0038(14) 0.0225(12)
C84 0.0647(14) 0.0530(13) 0.0788(16) 0.0014(12) 0.0227(12) 0.0099(11)
C85 0.0564(11) 0.0348(9) 0.0514(11) 0.0083(9) 0.0076(9) -0.0003(8)
C86 0.0634(13) 0.0487(12) 0.0824(17) 0.0177(11) 0.0149(12) 0.0084(11)
C87 0.0906(17) 0.0425(11) 0.0742(16) 0.0271(12) -0.0122(14) -0.0001(11)
C88 0.0909(17) 0.0474(12) 0.0545(13) 0.0086(12) -0.0046(12) 0.0055(10)
C89 0.0582(13) 0.0640(14) 0.0653(15) 0.0144(11) 0.0069(11) 0.0004(11)
C90 0.0633(13) 0.0614(13) 0.0721(15) 0.0271(11) 0.0058(12) 0.0153(11)

loop_
_atom_type_symbol
_atom_type_description
_atom_type_scat_dispersion_real
_atom_type_scat_dispersion_imag
_atom_type_scat_source
C C 0.0033 0.0016
;
International Tables for Crystallography
(1992, Vol. C, Tables 4.2.6.8 and 6.1.1.4)
;
H H 0.0000 0.0000
;
International Tables for Crystallography
(1992, Vol. C, Table 6.1.1.4)
;
O O 0.0106 0.0060
;
International Tables for Crystallography
(1992, Vol. C, Tables 4.2.6.8 and 6.1.1.4)
;
N N 0.0061 0.0033
;
International Tables for Crystallography
(1992, Vol. C, Tables 4.2.6.8 and 6.1.1.4)
;

loop_
_geom_angle_atom_site_label_1
_geom_angle_atom_site_label_2
_geom_angle_atom_site_label_3
_geom_angle
_geom_angle_publ_flag
C6 O2 C36 119.45(13) yes
C13 O4 C44 117.43(11) yes
C20 O6 C52 117.04(14) yes
C27 O8 C60 117.59(10) yes
C30 O9 C68 118.50(13) yes
C76 N1 C80 116.44(17) yes
C81 N2 C85 116.53(17) yes
C86 N3 C90 116.2(3) yes
C2 C1 C6 117.75(14) yes
C2 C1 C35 119.46(14) yes
C6 C1 C35 122.73(12) yes
C1 C2 C3 121.76(15) yes
O1 C3 C2 121.12(14) yes
O1 C3 C4 118.57(13) yes
C2 C3 C4 120.30(13) yes
C3 C4 C5 118.27(14) yes
C3 C4 C7 120.66(12) yes
C5 C4 C7 121.02(14) yes
C4 C5 C6 120.81(14) yes
O2 C6 C1 115.51(13) yes
O2 C6 C5 123.34(14) yes
C1 C6 C5 121.08(13) yes
C4 C7 C8 112.58(14) yes
C7 C8 C9 121.63(13) yes
C7 C8 C13 120.28(12) yes
C9 C8 C13 118.09(13) yes
C8 C9 C10 121.65(14) yes
O3 C10 C9 122.08(14) yes
O3 C10 C11 117.94(13) yes
C9 C10 C11 119.98(13) yes
C10 C11 C12 118.52(13) yes
C10 C11 C14 121.32(12) yes
C12 C11 C14 120.11(13) yes
C11 C12 C13 121.51(14) yes
O4 C13 C8 116.14(13) yes
O4 C13 C12 123.68(14) yes
C8 C13 C12 120.18(13) yes
C11 C14 C15 111.38(12) yes
C14 C15 C16 120.50(14) yes
C14 C15 C20 121.13(14) yes
C16 C15 C20 118.30(16) yes
C15 C16 C17 122.11(14) yes
O5 C17 C16 121.73(14) yes
O5 C17 C18 118.72(16) yes
C16 C17 C18 119.55(15) yes
C17 C18 C19 118.46(16) yes
C17 C18 C21 121.10(14) yes
C19 C18 C21 120.40(14) yes
C18 C19 C20 121.76(14) yes
O6 C20 C15 116.79(15) yes
O6 C20 C19 123.41(13) yes
C15 C20 C19 119.80(15) yes
C18 C21 C22 111.26(13) yes
C21 C22 C23 120.73(12) yes
C21 C22 C27 121.17(13) yes
C23 C22 C27 118.04(12) yes
C22 C23 C24 121.38(12) yes
O7 C24 C23 117.10(12) yes
O7 C24 C25 122.04(12) yes
C23 C24 C25 120.84(14) yes
C24 C25 C26 118.06(12) yes
C24 C25 C28 122.15(13) yes
C26 C25 C28 119.79(12) yes
C25 C26 C27 121.03(12) yes
O8 C27 C22 115.69(12) yes
O8 C27 C26 123.68(12) yes
C22 C27 C26 120.63(14) yes
C25 C28 C29 114.17(14) yes
C28 C29 C30 122.22(13) yes
C28 C29 C34 119.96(14) yes
C30 C29 C34 117.82(16) yes
O9 C30 C29 116.23(15) yes
O9 C30 C31 123.32(14) yes
C29 C30 C31 120.45(14) yes
C30 C31 C32 121.54(15) yes
C31 C32 C33 118.12(16) yes
C31 C32 C35 119.47(14) yes
C33 C32 C35 122.32(14) yes
O10 C33 C32 122.85(15) yes
O10 C33 C34 116.97(14) yes
C32 C33 C34 120.16(14) yes
C29 C34 C33 121.87(15) yes
C1 C35 C32 111.39(12) yes
O2 C36 C37 109.06(15) yes
C36 C37 C38 111.46(16) yes
C37 C38 C39 114.39(16) yes
C38 C39 C40 112.54(16) yes
C39 C40 C41 114.68(17) yes
C40 C41 C42 113.16(18) yes
C41 C42 C43 114.71(19) yes
O4 C44 C45 108.69(12) yes
C44 C45 C46 112.03(12) yes
C45 C46 C47 113.38(13) yes
C46 C47 C48 114.80(14) yes
C47 C48 C49 113.36(15) yes
C48 C49 C50 116.51(17) yes
C49 C50 C51 113.8(3) yes
O6 C52 C53 109.04(15) yes
C52 C53 C54 111.49(17) yes
C53 C54 C55 114.02(17) yes
C54 C55 C56 113.12(17) yes
C55 C56 C57 113.61(17) yes
C56 C57 C58 114.30(17) yes
C57 C58 C59 112.90(17) yes
O8 C60 C61 108.64(11) yes
C60 C61 C62 110.75(12) yes
C61 C62 C63 115.46(13) yes
C62 C63 C64 112.33(14) yes
C63 C64 C65 114.47(14) yes
C64 C65 C66 115.23(16) yes
C65 C66 C67 111.48(17) yes
O9 C68 C69 108.75(14) yes
C68 C69 C70 111.43(15) yes
C69 C70 C71 113.19(14) yes
C70 C71 C72 113.03(13) yes
C71 C72 C73 114.54(14) yes
C72 C73 C74 113.73(14) yes
C73 C74 C75 114.36(16) yes
N1 C76 C77 123.9(2) yes
C76 C77 C78 119.0(2) yes
C77 C78 C79 118.98(18) yes
C78 C79 C80 118.2(3) yes
N1 C80 C79 123.5(2) yes
N2 C81 C82 123.0(3) yes
C81 C82 C83 118.8(3) yes
C82 C83 C84 118.6(3) yes
C83 C84 C85 119.0(3) yes
N2 C85 C84 124.0(2) yes
N3 C86 C87 124.1(3) yes
C86 C87 C88 118.1(3) yes
C87 C88 C89 118.7(3) yes
C88 C89 C90 118.7(3) yes
N3 C90 C89 124.1(3) yes
C3 O1 H1 109.475 no
C10 O3 H3 109.467 no
C17 O5 H5 109.462 no
C24 O7 H7 109.472 no
C33 O10 H10 109.468 no
C1 C2 H2 119.125 no
C3 C2 H2 119.119 no
C4 C5 H5A 119.596 no
C6 C5 H5A 119.597 no
C4 C7 H7A 109.079 no
C4 C7 H7B 109.080 no
C8 C7 H7A 109.076 no
C8 C7 H7B 109.079 no
H7A C7 H7B 107.836 no
C8 C9 H9 119.171 no
C10 C9 H9 119.174 no
C11 C12 H12 119.247 no
C13 C12 H12 119.241 no
C11 C14 H14A 109.349 no
C11 C14 H14B 109.352 no
C15 C14 H14A 109.353 no
C15 C14 H14B 109.348 no
H14A C14 H14B 107.991 no
C15 C16 H16 118.947 no
C17 C16 H16 118.939 no
C18 C19 H19 119.128 no
C20 C19 H19 119.113 no
C18 C21 H21A 109.377 no
C18 C21 H21B 109.382 no
C22 C21 H21A 109.377 no
C22 C21 H21B 109.377 no
H21A C21 H21B 108.006 no
C22 C23 H23 119.306 no
C24 C23 H23 119.316 no
C25 C26 H26 119.486 no
C27 C26 H26 119.488 no
C25 C28 H28A 108.718 no
C25 C28 H28B 108.711 no
C29 C28 H28A 108.717 no
C29 C28 H28B 108.713 no
H28A C28 H28B 107.621 no
C30 C31 H31 119.236 no
C32 C31 H31 119.227 no
C29 C34 H34 119.061 no
C33 C34 H34 119.067 no
C1 C35 H35A 109.362 no
C1 C35 H35B 109.362 no
C32 C35 H35A 109.340 no
C32 C35 H35B 109.344 no
H35A C35 H35B 107.979 no
O2 C36 H36A 109.871 no
O2 C36 H36B 109.870 no
C37 C36 H36A 109.872 no
C37 C36 H36B 109.867 no
H36A C36 H36B 108.289 no
C36 C37 H37A 109.337 no
C36 C37 H37B 109.335 no
C38 C37 H37A 109.342 no
C38 C37 H37B 109.334 no
H37A C37 H37B 107.962 no
C37 C38 H38A 108.658 no
C37 C38 H38B 108.672 no
C39 C38 H38A 108.662 no
C39 C38 H38B 108.653 no
H38A C38 H38B 107.597 no
C38 C39 H39A 109.097 no
C38 C39 H39B 109.088 no
C40 C39 H39A 109.088 no
C40 C39 H39B 109.095 no
H39A C39 H39B 107.821 no
C39 C40 H40A 108.599 no
C39 C40 H40B 108.592 no
C41 C40 H40A 108.598 no
C41 C40 H40B 108.592 no
H40A C40 H40B 107.560 no
C40 C41 H41A 108.933 no
C40 C41 H41B 108.944 no
C42 C41 H41A 108.948 no
C42 C41 H41B 108.951 no
H41A C41 H41B 107.764 no
C41 C42 H42A 108.588 no
C41 C42 H42B 108.598 no
C43 C42 H42A 108.583 no
C43 C42 H42B 108.583 no
H42A C42 H42B 107.553 no
C42 C43 H43A 109.473 no
C42 C43 H43B 109.477 no
C42 C43 H43C 109.472 no
H43A C43 H43B 109.458 no
H43A C43 H43C 109.473 no
H43B C43 H43C 109.475 no
O4 C44 H44A 109.949 no
O4 C44 H44B 109.942 no
C45 C44 H44A 109.955 no
C45 C44 H44B 109.954 no
H44A C44 H44B 108.341 no
C44 C45 H45A 109.207 no
C44 C45 H45B 109.207 no
C46 C45 H45A 109.195 no
C46 C45 H45B 109.203 no
H45A C45 H45B 107.908 no
C45 C46 H46A 108.890 no
C45 C46 H46B 108.895 no
C47 C46 H46A 108.892 no
C47 C46 H46B 108.901 no
H46A C46 H46B 107.730 no
C46 C47 H47A 108.567 no
C46 C47 H47B 108.565 no
C48 C47 H47A 108.566 no
C48 C47 H47B 108.575 no
H47A C47 H47B 107.543 no
C47 C48 H48A 108.900 no
C47 C48 H48B 108.900 no
C49 C48 H48A 108.905 no
C49 C48 H48B 108.900 no
H48A C48 H48B 107.726 no
C48 C49 H49A 108.159 no
C48 C49 H49B 108.163 no
C50 C49 H49A 108.166 no
C50 C49 H49B 108.176 no
H49A C49 H49B 107.322 no
C49 C50 H50A 108.811 no
C49 C50 H50B 108.807 no
C51 C50 H50A 108.805 no
C51 C50 H50B 108.813 no
H50A C50 H50B 107.683 no
C50 C51 H51A 109.483 no
C50 C51 H51B 109.470 no
C50 C51 H51C 109.477 no
H51A C51 H51B 109.463 no
H51A C51 H51C 109.473 no
H51B C51 H51C 109.461 no
O6 C52 H52A 109.882 no
O6 C52 H52B 109.869 no
C53 C52 H52A 109.876 no
C53 C52 H52B 109.879 no
H52A C52 H52B 108.283 no
C52 C53 H53A 109.323 no
C52 C53 H53B 109.329 no
C54 C53 H53A 109.322 no
C54 C53 H53B 109.333 no
H53A C53 H53B 107.973 no
C53 C54 H54A 108.754 no
C53 C54 H54B 108.744 no
C55 C54 H54A 108.747 no
C55 C54 H54B 108.747 no
H54A C54 H54B 107.648 no
C54 C55 H55A 108.957 no
C54 C55 H55B 108.962 no
C56 C55 H55A 108.954 no
C56 C55 H55B 108.959 no
H55A C55 H55B 107.753 no
C55 C56 H56A 108.832 no
C55 C56 H56B 108.843 no
C57 C56 H56A 108.839 no
C57 C56 H56B 108.850 no
H56A C56 H56B 107.706 no
C56 C57 H57A 108.684 no
C56 C57 H57B 108.685 no
C58 C57 H57A 108.668 no
C58 C57 H57B 108.682 no
H57A C57 H57B 107.619 no
C57 C58 H58A 109.010 no
C57 C58 H58B 109.000 no
C59 C58 H58A 109.008 no
C59 C58 H58B 109.006 no
H58A C58 H58B 107.788 no
C58 C59 H59A 109.476 no
C58 C59 H59B 109.477 no
C58 C59 H59C 109.471 no
H59A C59 H59B 109.465 no
H59A C59 H59C 109.469 no
H59B C59 H59C 109.469 no
O8 C60 H60A 109.964 no
O8 C60 H60B 109.963 no
C61 C60 H60A 109.961 no
C61 C60 H60B 109.963 no
H60A C60 H60B 108.344 no
C60 C61 H61A 109.498 no
C60 C61 H61B 109.499 no
C62 C61 H61A 109.490 no
C62 C61 H61B 109.487 no
H61A C61 H61B 108.067 no
C61 C62 H62A 108.409 no
C61 C62 H62B 108.409 no
C63 C62 H62A 108.415 no
C63 C62 H62B 108.412 no
H62A C62 H62B 107.464 no
C62 C63 H63A 109.139 no
C62 C63 H63B 109.132 no
C64 C63 H63A 109.131 no
C64 C63 H63B 109.139 no
H63A C63 H63B 107.866 no
C63 C64 H64A 108.646 no
C63 C64 H64B 108.642 no
C65 C64 H64A 108.639 no
C65 C64 H64B 108.640 no
H64A C64 H64B 107.591 no
C64 C65 H65A 108.469 no
C64 C65 H65B 108.475 no
C66 C65 H65A 108.464 no
C66 C65 H65B 108.460 no
H65A C65 H65B 107.487 no
C65 C66 H66A 109.323 no
C65 C66 H66B 109.329 no
C67 C66 H66A 109.333 no
C67 C66 H66B 109.329 no
H66A C66 H66B 107.976 no
C66 C67 H67A 109.473 no
C66 C67 H67B 109.468 no
C66 C67 H67C 109.470 no
H67A C67 H67B 109.472 no
H67A C67 H67C 109.472 no
H67B C67 H67C 109.472 no
O9 C68 H68A 109.943 no
O9 C68 H68B 109.931 no
C69 C68 H68A 109.939 no
C69 C68 H68B 109.942 no
H68A C68 H68B 108.329 no
C68 C69 H69A 109.346 no
C68 C69 H69B 109.347 no
C70 C69 H69A 109.333 no
C70 C69 H69B 109.344 no
H69A C69 H69B 107.970 no
C69 C70 H70A 108.937 no
C69 C70 H70B 108.935 no
C71 C70 H70A 108.949 no
C71 C70 H70B 108.935 no
H70A C70 H70B 107.750 no
C70 C71 H71A 108.973 no
C70 C71 H71B 108.987 no
C72 C71 H71A 108.973 no
C72 C71 H71B 108.976 no
H71A C71 H71B 107.773 no
C71 C72 H72A 108.622 no
C71 C72 H72B 108.635 no
C73 C72 H72A 108.628 no
C73 C72 H72B 108.627 no
H72A C72 H72B 107.581 no
C72 C73 H73A 108.815 no
C72 C73 H73B 108.817 no
C74 C73 H73A 108.811 no
C74 C73 H73B 108.811 no
H73A C73 H73B 107.685 no
C73 C74 H74A 108.672 no
C73 C74 H74B 108.670 no
C75 C74 H74A 108.666 no
C75 C74 H74B 108.668 no
H74A C74 H74B 107.606 no
C74 C75 H75A 109.470 no
C74 C75 H75B 109.477 no
C74 C75 H75C 109.465 no
H75A C75 H75B 109.479 no
H75A C75 H75C 109.458 no
H75B C75 H75C 109.478 no
N1 C76 H76 118.055 no
C77 C76 H76 118.037 no
C76 C77 H77 120.534 no
C78 C77 H77 120.515 no
C77 C78 H78 120.500 no
C79 C78 H78 120.516 no
C78 C79 H79 120.903 no
C80 C79 H79 120.898 no
N1 C80 H80 118.240 no
C79 C80 H80 118.241 no
N2 C81 H81 118.489 no
C82 C81 H81 118.484 no
C81 C82 H82 120.578 no
C83 C82 H82 120.582 no
C82 C83 H83 120.684 no
C84 C83 H83 120.680 no
C83 C84 H84 120.506 no
C85 C84 H84 120.502 no
N2 C85 H85 118.026 no
C84 C85 H85 118.013 no
N3 C86 H86 117.945 no
C87 C86 H86 117.960 no
C86 C87 H87 120.934 no
C88 C87 H87 120.924 no
C87 C88 H88 120.655 no
C89 C88 H88 120.648 no
C88 C89 H89 120.636 no
C90 C89 H89 120.644 no
N3 C90 H90 117.943 no
C89 C90 H90 117.935 no

loop_
_geom_bond_atom_site_label_1
_geom_bond_atom_site_label_2
_geom_bond_distance
_geom_bond_publ_flag
O1 C3 1.3809(17) yes
O2 C6 1.3962(17) yes
O2 C36 1.422(2) yes
O3 C10 1.3760(17) yes
O4 C13 1.3812(17) yes
O4 C44 1.4234(19) yes
O5 C17 1.373(2) yes
O6 C20 1.383(2) yes
O6 C52 1.4266(19) yes
O7 C24 1.3887(19) yes
O8 C27 1.3806(19) yes
O8 C60 1.4280(17) yes
O9 C30 1.3886(19) yes
O9 C68 1.444(2) yes
O10 C33 1.3791(19) yes
N1 C76 1.329(3) yes
N1 C80 1.337(3) yes
N2 C81 1.329(4) yes
N2 C85 1.319(3) yes
N3 C86 1.326(4) yes
N3 C90 1.325(4) yes
C1 C2 1.3884(19) yes
C1 C6 1.384(3) yes
C1 C35 1.516(3) yes
C2 C3 1.390(3) yes
C3 C4 1.386(3) yes
C4 C5 1.3964(19) yes
C4 C7 1.519(2) yes
C5 C6 1.390(3) yes
C7 C8 1.522(2) yes
C8 C9 1.3910(19) yes
C8 C13 1.398(3) yes
C9 C10 1.398(2) yes
C10 C11 1.389(2) yes
C11 C12 1.3926(19) yes
C11 C14 1.520(2) yes
C12 C13 1.391(2) yes
C14 C15 1.518(3) yes
C15 C16 1.381(3) yes
C15 C20 1.399(2) yes
C16 C17 1.397(3) yes
C17 C18 1.392(2) yes
C18 C19 1.391(3) yes
C18 C21 1.517(3) yes
C19 C20 1.391(3) yes
C21 C22 1.5167(19) yes
C22 C23 1.381(3) yes
C22 C27 1.4011(19) yes
C23 C24 1.3916(19) yes
C24 C25 1.3876(19) yes
C25 C26 1.397(3) yes
C25 C28 1.5226(19) yes
C26 C27 1.3886(19) yes
C28 C29 1.522(3) yes
C29 C30 1.399(3) yes
C29 C34 1.385(2) yes
C30 C31 1.385(3) yes
C31 C32 1.394(2) yes
C32 C33 1.390(3) yes
C32 C35 1.518(3) yes
C33 C34 1.394(3) yes
C36 C37 1.502(3) yes
C37 C38 1.524(3) yes
C38 C39 1.522(3) yes
C39 C40 1.519(3) yes
C40 C41 1.521(3) yes
C41 C42 1.516(3) yes
C42 C43 1.514(3) yes
C44 C45 1.510(2) yes
C45 C46 1.523(3) yes
C46 C47 1.518(2) yes
C47 C48 1.512(3) yes
C48 C49 1.518(3) yes
C49 C50 1.516(4) yes
C50 C51 1.436(6) yes
C52 C53 1.510(3) yes
C53 C54 1.523(3) yes
C54 C55 1.521(3) yes
C55 C56 1.521(3) yes
C56 C57 1.519(3) yes
C57 C58 1.514(3) yes
C58 C59 1.524(3) yes
C60 C61 1.513(3) yes
C61 C62 1.519(3) yes
C62 C63 1.520(3) yes
C63 C64 1.523(3) yes
C64 C65 1.509(3) yes
C65 C66 1.513(3) yes
C66 C67 1.528(4) yes
C68 C69 1.506(3) yes
C69 C70 1.517(3) yes
C70 C71 1.516(2) yes
C71 C72 1.515(3) yes
C72 C73 1.519(2) yes
C73 C74 1.511(3) yes
C74 C75 1.520(3) yes
C76 C77 1.369(3) yes
C77 C78 1.365(4) yes
C78 C79 1.374(4) yes
C79 C80 1.383(3) yes
C81 C82 1.388(4) yes
C82 C83 1.364(5) yes
C83 C84 1.352(4) yes
C84 C85 1.377(3) yes
C86 C87 1.369(4) yes
C87 C88 1.367(4) yes
C88 C89 1.371(4) yes
C89 C90 1.355(4) yes
O1 H1 0.840 no
O3 H3 0.840 no
O5 H5 0.840 no
O7 H7 0.840 no
O10 H10 0.840 no
C2 H2 0.950 no
C5 H5A 0.950 no
C7 H7A 0.990 no
C7 H7B 0.990 no
C9 H9 0.950 no
C12 H12 0.950 no
C14 H14A 0.990 no
C14 H14B 0.990 no
C16 H16 0.950 no
C19 H19 0.950 no
C21 H21A 0.990 no
C21 H21B 0.990 no
C23 H23 0.950 no
C26 H26 0.950 no
C28 H28A 0.990 no
C28 H28B 0.990 no
C31 H31 0.950 no
C34 H34 0.950 no
C35 H35A 0.990 no
C35 H35B 0.990 no
C36 H36A 0.990 no
C36 H36B 0.990 no
C37 H37A 0.990 no
C37 H37B 0.990 no
C38 H38A 0.990 no
C38 H38B 0.990 no
C39 H39A 0.990 no
C39 H39B 0.990 no
C40 H40A 0.990 no
C40 H40B 0.990 no
C41 H41A 0.990 no
C41 H41B 0.990 no
C42 H42A 0.990 no
C42 H42B 0.990 no
C43 H43A 0.980 no
C43 H43B 0.980 no
C43 H43C 0.980 no
C44 H44A 0.990 no
C44 H44B 0.990 no
C45 H45A 0.990 no
C45 H45B 0.990 no
C46 H46A 0.990 no
C46 H46B 0.990 no
C47 H47A 0.990 no
C47 H47B 0.990 no
C48 H48A 0.990 no
C48 H48B 0.990 no
C49 H49A 0.990 no
C49 H49B 0.990 no
C50 H50A 0.990 no
C50 H50B 0.990 no
C51 H51A 0.980 no
C51 H51B 0.980 no
C51 H51C 0.980 no
C52 H52A 0.990 no
C52 H52B 0.990 no
C53 H53A 0.990 no
C53 H53B 0.990 no
C54 H54A 0.990 no
C54 H54B 0.990 no
C55 H55A 0.990 no
C55 H55B 0.990 no
C56 H56A 0.990 no
C56 H56B 0.990 no
C57 H57A 0.990 no
C57 H57B 0.990 no
C58 H58A 0.990 no
C58 H58B 0.990 no
C59 H59A 0.980 no
C59 H59B 0.980 no
C59 H59C 0.980 no
C60 H60A 0.990 no
C60 H60B 0.990 no
C61 H61A 0.990 no
C61 H61B 0.990 no
C62 H62A 0.990 no
C62 H62B 0.990 no
C63 H63A 0.990 no
C63 H63B 0.990 no
C64 H64A 0.990 no
C64 H64B 0.990 no
C65 H65A 0.990 no
C65 H65B 0.990 no
C66 H66A 0.990 no
C66 H66B 0.990 no
C67 H67A 0.980 no
C67 H67B 0.980 no
C67 H67C 0.980 no
C68 H68A 0.990 no
C68 H68B 0.990 no
C69 H69A 0.990 no
C69 H69B 0.990 no
C70 H70A 0.990 no
C70 H70B 0.990 no
C71 H71A 0.990 no
C71 H71B 0.990 no
C72 H72A 0.990 no
C72 H72B 0.990 no
C73 H73A 0.990 no
C73 H73B 0.990 no
C74 H74A 0.990 no
C74 H74B 0.990 no
C75 H75A 0.980 no
C75 H75B 0.980 no
C75 H75C 0.980 no
C76 H76 0.950 no
C77 H77 0.950 no
C78 H78 0.950 no
C79 H79 0.950 no
C80 H80 0.950 no
C81 H81 0.950 no
C82 H82 0.950 no
C83 H83 0.950 no
C84 H84 0.950 no
C85 H85 0.950 no
C86 H86 0.950 no
C87 H87 0.950 no
C88 H88 0.950 no
C89 H89 0.950 no
C90 H90 0.950 no

loop_
_geom_contact_atom_site_label_1
_geom_contact_atom_site_label_2
_geom_contact_distance
_geom_contact_publ_flag
_geom_contact_site_symmetry_2
O1 C7 2.824(2) no .
O1 C8 3.366(2) no .
O1 C9 3.2898(19) no .
O2 O10 2.7717(19) no .
O2 C32 3.511(3) no .
O2 C33 3.460(3) no .
O2 C35 2.806(2) no .
O3 C14 2.825(2) no .
O3 C15 3.505(3) no .
O3 C16 3.390(3) no .
O4 C4 3.285(2) no .
O4 C5 3.1737(19) no .
O4 C7 2.775(2) no .
O5 C21 2.838(2) no .
O5 C22 3.5120(19) no .
O5 C23 3.438(2) no .
O6 C11 3.458(2) no .
O6 C12 3.299(2) no .
O6 C14 2.8087(19) no .
O7 O9 2.6765(16) no .
O7 C28 2.9376(17) no .
O7 C30 3.574(2) no .
O7 C68 3.524(3) no .
O7 C69 3.284(2) no .
O8 C18 3.3703(18) no .
O8 C19 3.188(2) no .
O8 C21 2.7870(17) no .
O9 C24 3.3542(19) no .
O9 C25 3.437(2) no .
O9 C28 2.825(2) no .
O10 C6 3.569(3) no .
O10 C35 2.954(2) no .
O10 C37 3.550(3) no .
N1 C78 2.773(3) no .
N2 C83 2.771(3) no .
N3 C88 2.759(4) no .
C1 C4 2.820(3) no .
C1 C31 3.310(3) no .
C1 C33 3.346(3) no .
C2 C5 2.748(3) no .
C2 C31 3.533(3) no .
C2 C32 3.259(3) no .
C3 C6 2.7648(19) no .
C3 C8 3.290(2) no .
C4 C9 3.4320(18) no .
C4 C13 3.303(2) no .
C5 C8 3.4196(18) no .
C5 C36 2.896(2) no .
C6 C32 3.397(3) no .
C8 C11 2.822(2) no .
C9 C12 2.753(3) no .
C10 C13 2.783(2) no .
C10 C15 3.366(3) no .
C11 C16 3.315(3) no .
C11 C20 3.346(3) no .
C12 C15 3.297(3) no .
C12 C44 2.811(2) no .
C15 C18 2.818(3) no .
C16 C19 2.745(3) no .
C17 C20 2.787(3) no .
C17 C22 3.361(3) no .
C18 C23 3.355(3) no .
C18 C27 3.303(2) no .
C19 C22 3.300(3) no .
C19 C27 3.574(3) no .
C19 C52 2.806(3) no .
C22 C25 2.8224(19) no .
C23 C26 2.7583(19) no .
C24 C27 2.765(3) no .
C24 C29 3.421(2) no .
C25 C30 3.384(3) no .
C25 C34 3.409(3) no .
C26 C29 3.374(3) no .
C26 C60 2.815(3) no .
C29 C32 2.824(3) no .
C30 C33 2.775(3) no .
C31 C34 2.748(3) no .
C31 C68 2.842(3) no .
C48 C51 3.114(5) no .
C76 C79 2.693(4) no .
C77 C80 2.689(4) no .
C81 C84 2.682(4) no .
C82 C85 2.674(4) no .
C86 C89 2.671(4) no .
C87 C90 2.679(4) no .
O1 O7 2.7844(18) no 2_676
O1 C77 3.464(3) no 1_565
O1 C78 3.413(3) no 1_565
O3 N1 2.785(2) no 2_676
O3 C80 3.477(3) no 2_676
O4 C59 3.444(3) no 2_577
O5 N2 2.7969(19) no 2_676
O5 C59 3.476(3) no 2_677
O5 C85 3.418(2) no 2_676
O7 O1 2.7844(18) no 2_676
O7 C2 3.2741(18) no 2_676
O7 C3 3.404(2) no 2_676
O10 C82 3.557(3) no 2_566
O10 C83 3.311(3) no 2_566
N1 O3 2.785(2) no 2_676
N2 O5 2.7969(19) no 2_676
N3 C34 3.584(3) no .
N3 C84 3.595(3) no 2_566
C2 O7 3.2741(18) no 2_676
C2 C6 3.473(3) no 2_576
C3 O7 3.404(2) no 2_676
C4 C35 3.570(3) no 2_576
C6 C2 3.473(3) no 2_576
C9 C87 3.600(4) no 1_565
C28 C79 3.531(3) no .
C28 C80 3.453(3) no .
C32 C85 3.484(3) no .
C34 N3 3.584(3) no .
C35 C4 3.570(3) no 2_576
C35 C85 3.569(3) no .
C59 O4 3.444(3) no 2_577
C59 O5 3.476(3) no 2_677
C59 C88 3.452(3) no 2_567
C77 O1 3.464(3) no 1_545
C78 O1 3.413(3) no 1_545
C79 C28 3.531(3) no .
C80 O3 3.477(3) no 2_676
C80 C28 3.453(3) no .
C80 C81 3.585(4) no .
C80 C82 3.549(4) no .
C81 C80 3.585(4) no .
C82 O10 3.557(3) no 2_566
C82 C80 3.549(4) no .
C83 O10 3.311(3) no 2_566
C83 C90 3.545(4) no 2_566
C84 N3 3.595(3) no 2_566
C85 O5 3.418(2) no 2_676
C85 C32 3.484(3) no .
C85 C35 3.569(3) no .
C87 C9 3.600(4) no 1_545
C88 C59 3.452(3) no 2_567
C90 C83 3.545(4) no 2_566
O1 H2 2.5897 no .
O1 H7B 2.5313 no .
O1 H9 2.7648 no .
O2 H5A 2.6494 no .
O2 H10 1.9368 no .
O2 H35B 2.4377 no .
O2 H37A 2.5956 no .
O2 H37B 2.5613 no .
O3 H9 2.6133 no .
O3 H14A 2.4658 no .
O3 H16 2.7860 no .
O4 H5A 2.6881 no .
O4 H7A 2.4920 no .
O4 H12 2.6405 no .
O4 H45A 2.6075 no .
O4 H45B 2.5480 no .
O5 H16 2.6008 no .
O5 H21A 2.4789 no .
O5 H23 2.8812 no .
O6 H12 2.6678 no .
O6 H14B 2.4563 no .
O6 H19 2.6346 no .
O6 H53A 2.5840 no .
O6 H53B 2.5928 no .
O7 H23 2.5229 no .
O7 H28A 2.5838 no .
O7 H69A 3.1447 no .
O7 H69B 2.7824 no .
O8 H19 2.5650 no .
O8 H21B 2.4656 no .
O8 H26 2.6416 no .
O8 H61A 2.5777 no .
O8 H61B 2.5985 no .
O9 H7 1.8379 no .
O9 H28A 2.5117 no .
O9 H31 2.6330 no .
O9 H69A 2.5481 no .
O9 H69B 2.6332 no .
O10 H34 2.5126 no .
O10 H35B 2.6271 no .
O10 H37A 3.1041 no .
O10 H37B 3.3464 no .
N1 H77 3.2270 no .
N1 H79 3.2460 no .
N2 H82 3.2349 no .
N2 H84 3.2244 no .
N3 H87 3.2282 no .
N3 H89 3.2139 no .
C1 H5A 3.2663 no .
C1 H10 3.0214 no .
C1 H31 3.3492 no .
C2 H1 2.4355 no .
C2 H31 3.2762 no .
C2 H35A 2.6347 no .
C2 H35B 3.2840 no .
C3 H5A 3.2477 no .
C3 H7A 3.2935 no .
C3 H7B 2.6589 no .
C3 H9 3.5124 no .
C4 H1 3.0540 no .
C4 H2 3.2580 no .
C4 H9 3.5013 no .
C5 H7A 2.6188 no .
C5 H7B 3.2665 no .
C5 H36A 3.0971 no .
C5 H36B 2.6229 no .
C6 H2 3.2328 no .
C6 H10 2.8198 no .
C6 H35A 3.2762 no .
C6 H35B 2.6481 no .
C6 H36A 2.7438 no .
C6 H36B 2.6174 no .
C7 H5A 2.6919 no .
C7 H9 2.6926 no .
C8 H5A 3.5129 no .
C8 H12 3.2696 no .
C9 H3 2.4353 no .
C9 H7A 3.2651 no .
C9 H7B 2.6257 no .
C10 H12 3.2483 no .
C10 H14A 2.6362 no .
C10 H14B 3.2787 no .
C10 H16 3.4075 no .
C11 H3 3.0617 no .
C11 H9 3.2647 no .
C11 H16 3.3520 no .
C12 H14A 3.2899 no .
C12 H14B 2.6413 no .
C12 H44A 2.7881 no .
C12 H44B 2.6957 no .
C13 H5A 3.5305 no .
C13 H7A 2.6567 no .
C13 H7B 3.3005 no .
C13 H9 3.2504 no .
C13 H44A 2.6559 no .
C13 H44B 2.6216 no .
C14 H12 2.6646 no .
C14 H16 2.6554 no .
C15 H12 3.3173 no .
C15 H19 3.2665 no .
C16 H5 2.4277 no .
C16 H14A 2.6293 no .
C16 H14B 3.2745 no .
C17 H19 3.2491 no .
C17 H21A 2.6319 no .
C17 H21B 3.2779 no .
C17 H23 3.5064 no .
C18 H5 3.0674 no .
C18 H16 3.2624 no .
C18 H23 3.4243 no .
C19 H21A 3.2880 no .
C19 H21B 2.6411 no .
C19 H52A 2.7197 no .
C19 H52B 2.7501 no .
C20 H12 3.3195 no .
C20 H14A 3.2931 no .
C20 H14B 2.6474 no .
C20 H16 3.2444 no .
C20 H52A 2.6555 no .
C20 H52B 2.6144 no .
C21 H19 2.6655 no .
C21 H23 2.6649 no .
C22 H19 3.3220 no .
C22 H26 3.2767 no .
C23 H7 2.9985 no .
C23 H21A 2.6149 no .
C23 H21B 3.2615 no .
C24 H26 3.2469 no .
C24 H28A 2.6470 no .
C24 H28B 3.2802 no .
C25 H7 2.5248 no .
C25 H23 3.2671 no .
C25 H34 3.4572 no .
C26 H28A 3.2763 no .
C26 H28B 2.6194 no .
C26 H34 3.5000 no .
C26 H60A 2.7399 no .
C26 H60B 2.7558 no .
C27 H19 3.2838 no .
C27 H21A 3.3073 no .
C27 H21B 2.6674 no .
C27 H23 3.2465 no .
C27 H60A 2.6487 no .
C27 H60B 2.6418 no .
C28 H7 2.6476 no .
C28 H26 2.6669 no .
C28 H34 2.6523 no .
C29 H7 3.0870 no .
C29 H26 3.3887 no .
C29 H31 3.2693 no .
C30 H7 2.8149 no .
C30 H28A 2.6770 no .
C30 H28B 3.3075 no .
C30 H34 3.2438 no .
C30 H68A 2.6387 no .
C30 H68B 2.7216 no .
C31 H2 3.2054 no .
C31 H35A 2.6176 no .
C31 H35B 3.2769 no .
C31 H68A 2.6820 no .
C31 H68B 2.8857 no .
C32 H2 3.2632 no .
C32 H10 2.4956 no .
C32 H34 3.2638 no .
C33 H31 3.2469 no .
C33 H35A 3.2971 no .
C33 H35B 2.6662 no .
C34 H10 3.0222 no .
C34 H26 3.4368 no .
C34 H28A 3.2511 no .
C34 H28B 2.5964 no .
C35 H2 2.6436 no .
C35 H10 2.5940 no .
C35 H31 2.6523 no .
C36 H5A 2.6054 no .
C36 H10 2.9512 no .
C36 H38A 2.5806 no .
C36 H38B 2.7875 no .
C36 H45A 3.3746 no .
C37 H10 2.9733 no .
C37 H39A 2.7346 no .
C37 H39B 2.7717 no .
C38 H36A 2.6807 no .
C38 H36B 2.7154 no .
C38 H40A 2.7531 no .
C38 H40B 2.6594 no .
C38 H47B 3.4475 no .
C39 H37A 2.6647 no .
C39 H37B 2.8641 no .
C39 H41A 2.7907 no .
C39 H41B 2.7143 no .
C40 H38A 2.7263 no .
C40 H38B 2.6879 no .
C40 H42A 2.7334 no .
C40 H42B 2.6944 no .
C40 H49B 3.2356 no .
C41 H39A 2.8007 no .
C41 H39B 2.7100 no .
C41 H43A 3.3790 no .
C41 H43B 2.7420 no .
C41 H43C 2.7727 no .
C41 H49B 3.2250 no .
C42 H40A 2.7549 no .
C42 H40B 2.6768 no .
C42 H49B 3.3365 no .
C43 H41A 2.7258 no .
C43 H41B 2.7638 no .
C44 H12 2.4889 no .
C44 H46A 2.7026 no .
C44 H46B 2.6925 no .
C44 H53A 3.2152 no .
C45 H5A 3.4671 no .
C45 H36B 3.2831 no .
C45 H47A 2.7110 no .
C45 H47B 2.7296 no .
C46 H44A 2.6876 no .
C46 H44B 2.7468 no .
C46 H48A 2.7274 no .
C46 H48B 2.7611 no .
C46 H55B 3.2688 no .
C47 H38A 3.4364 no .
C47 H45A 2.7392 no .
C47 H45B 2.7294 no .
C47 H49A 2.6586 no .
C47 H49B 2.7517 no .
C48 H46A 2.7547 no .
C48 H46B 2.7364 no .
C48 H50A 2.7684 no .
C48 H50B 3.4015 no .
C48 H51A 3.3778 no .
C48 H51C 2.8192 no .
C48 H57B 3.5380 no .
C49 H40B 3.2676 no .
C49 H42A 3.2250 no .
C49 H47A 2.6938 no .
C49 H47B 2.7282 no .
C49 H51A 2.6456 no .
C49 H51B 3.3127 no .
C49 H51C 2.6965 no .
C50 H42A 3.4224 no .
C50 H48A 2.7353 no .
C50 H48B 2.8241 no .
C51 H48A 3.3489 no .
C51 H48B 2.8694 no .
C51 H49A 3.2937 no .
C51 H49B 2.6603 no .
C51 H57B 3.4603 no .
C51 H58B 3.4313 no .
C51 H59B 3.4131 no .
C52 H12 3.4885 no .
C52 H19 2.4840 no .
C52 H54A 2.7034 no .
C52 H54B 2.6665 no .
C52 H61A 3.0557 no .
C53 H12 3.5693 no .
C53 H44B 3.4522 no .
C53 H55A 2.7201 no .
C53 H55B 2.7646 no .
C54 H52A 2.7098 no .
C54 H52B 2.7009 no .
C54 H56A 2.7523 no .
C54 H56B 2.6925 no .
C54 H61A 3.4683 no .
C54 H63A 3.2086 no .
C55 H46A 3.4791 no .
C55 H53A 2.7682 no .
C55 H53B 2.7325 no .
C55 H57A 2.6799 no .
C55 H57B 2.7742 no .
C56 H54A 2.7428 no .
C56 H54B 2.6979 no .
C56 H58A 2.6974 no .
C56 H58B 2.7828 no .
C56 H63A 3.5186 no .
C56 H65A 3.2625 no .
C57 H51C 3.2281 no .
C57 H55A 2.7026 no .
C57 H55B 2.7619 no .
C57 H59A 3.3639 no .
C57 H59B 2.7675 no .
C57 H59C 2.6966 no .
C58 H51C 3.2238 no .
C58 H56A 2.7848 no .
C58 H56B 2.6917 no .
C58 H65A 3.5096 no .
C58 H66B 3.5464 no .
C58 H67A 3.1541 no .
C59 H51C 3.5351 no .
C59 H57A 2.6674 no .
C59 H57B 2.7549 no .
C60 H19 3.4319 no .
C60 H26 2.4954 no .
C60 H62A 2.6300 no .
C60 H62B 2.6966 no .
C61 H19 3.4818 no .
C61 H52B 3.4677 no .
C61 H63A 2.7493 no .
C61 H63B 2.7878 no .
C62 H60A 2.7043 no .
C62 H60B 2.6833 no .
C62 H64A 2.7112 no .
C62 H64B 2.6985 no .
C63 H54B 3.4886 no .
C63 H61A 2.8071 no .
C63 H61B 2.7449 no .
C63 H65A 2.7256 no .
C63 H65B 2.7349 no .
C64 H56A 3.5812 no .
C64 H62A 2.7198 no .
C64 H62B 2.6791 no .
C64 H66A 2.7677 no .
C64 H66B 2.7440 no .
C65 H56B 3.4171 no .
C65 H63A 2.7532 no .
C65 H63B 2.7411 no .
C65 H67A 2.7212 no .
C65 H67B 2.6971 no .
C65 H67C 3.3529 no .
C66 H58A 3.5835 no .
C66 H58B 3.5360 no .
C66 H64A 2.7362 no .
C66 H64B 2.7453 no .
C67 H58A 3.3138 no .
C67 H65A 2.6694 no .
C67 H65B 2.6947 no .
C68 H7 2.7511 no .
C68 H31 2.5113 no .
C68 H70A 2.7810 no .
C68 H70B 2.5886 no .
C69 H7 2.7405 no .
C69 H71A 2.6872 no .
C69 H71B 2.7522 no .
C70 H68A 2.7412 no .
C70 H68B 2.6566 no .
C70 H72A 2.6471 no .
C70 H72B 2.7730 no .
C71 H69A 2.8260 no .
C71 H69B 2.6378 no .
C71 H73A 2.7691 no .
C71 H73B 2.7167 no .
C72 H70A 2.6824 no .
C72 H70B 2.7473 no .
C72 H74A 2.6946 no .
C72 H74B 2.7458 no .
C73 H71A 2.8086 no .
C73 H71B 2.6855 no .
C73 H75A 2.7485 no .
C73 H75B 3.3752 no .
C73 H75C 2.7565 no .
C74 H72A 2.7479 no .
C74 H72B 2.6948 no .
C75 H73A 2.7096 no .
C75 H73B 2.7604 no .
C76 H78 3.2195 no .
C76 H80 3.1249 no .
C77 H79 3.2251 no .
C78 H76 3.2037 no .
C78 H80 3.2173 no .
C79 H77 3.2240 no .
C80 H76 3.1252 no .
C80 H78 3.2326 no .
C81 H83 3.2360 no .
C81 H85 3.1098 no .
C82 H84 3.2024 no .
C83 H81 3.2191 no .
C83 H85 3.1988 no .
C84 H82 3.2010 no .
C85 H81 3.1110 no .
C85 H83 3.2190 no .
C86 H88 3.2145 no .
C86 H90 3.1081 no .
C87 H89 3.2206 no .
C88 H86 3.1979 no .
C88 H90 3.1962 no .
C89 H87 3.2230 no .
C90 H86 3.1081 no .
C90 H88 3.2103 no .
H1 H2 2.3087 no .
H1 H7B 3.3570 no .
H1 H9 3.1927 no .
H2 H31 2.7193 no .
H2 H35A 2.4594 no .
H2 H35B 3.5341 no .
H3 H9 2.3041 no .
H3 H14A 3.2634 no .
H3 H16 3.4220 no .
H5 H16 2.2914 no .
H5 H21A 3.2713 no .
H5 H23 3.5357 no .
H5A H7A 2.4326 no .
H5A H7B 3.5136 no .
H5A H36A 2.7926 no .
H5A H36B 2.0692 no .
H5A H45A 2.9679 no .
H5A H45B 3.3509 no .
H7 H23 3.2212 no .
H7 H28A 2.2513 no .
H7 H28B 3.5856 no .
H7 H68A 3.2286 no .
H7 H68B 3.5406 no .
H7 H69A 2.6640 no .
H7 H69B 2.4134 no .
H7A H9 3.5181 no .
H7B H9 2.4437 no .
H10 H34 3.2638 no .
H10 H35A 3.5322 no .
H10 H35B 2.1868 no .
H10 H36B 3.5016 no .
H10 H37A 2.6824 no .
H10 H37B 2.8274 no .
H12 H14A 3.5442 no .
H12 H14B 2.4688 no .
H12 H44A 2.3281 no .
H12 H44B 2.2171 no .
H12 H53A 2.9052 no .
H14A H16 2.4440 no .
H14B H16 3.5221 no .
H19 H21A 3.5433 no .
H19 H21B 2.4690 no .
H19 H52A 2.1996 no .
H19 H52B 2.3359 no .
H19 H61A 2.8393 no .
H21A H23 2.4256 no .
H21B H23 3.5082 no .
H26 H28A 3.5314 no .
H26 H28B 2.4470 no .
H26 H34 2.9740 no .
H26 H60A 2.2654 no .
H26 H60B 2.2960 no .
H28A H34 3.4873 no .
H28B H34 2.3966 no .
H31 H35A 2.4284 no .
H31 H35B 3.5193 no .
H31 H68A 2.1688 no .
H31 H68B 2.4447 no .
H36A H37A 2.8586 no .
H36A H37B 2.3803 no .
H36A H38A 2.7788 no .
H36A H38B 2.6089 no .
H36B H37A 2.3535 no .
H36B H37B 2.8583 no .
H36B H38A 2.4271 no .
H36B H38B 3.1495 no .
H36B H45A 2.4230 no .
H36B H45B 3.3215 no .
H37A H38A 2.4616 no .
H37A H38B 2.8559 no .
H37A H39A 2.8538 no .
H37A H39B 2.5170 no .
H37B H38A 2.8543 no .
H37B H38B 2.2993 no .
H37B H39A 2.6912 no .
H37B H39B 3.2201 no .
H38A H39A 2.8607 no .
H38A H39B 2.3573 no .
H38A H40A 3.0744 no .
H38A H40B 2.4842 no .
H38A H45A 3.2766 no .
H38A H47A 3.3705 no .
H38A H47B 2.6361 no .
H38B H39A 2.3876 no .
H38B H39B 2.8603 no .
H38B H40A 2.5433 no .
H38B H40B 2.8711 no .
H39A H40A 2.3330 no .
H39A H40B 2.8562 no .
H39A H41A 2.6708 no .
H39A H41B 3.0461 no .
H39B H40A 2.8566 no .
H39B H40B 2.4075 no .
H39B H41A 3.0242 no .
H39B H41B 2.4911 no .
H39B H47B 3.1775 no .
H39B H49B 3.5791 no .
H40A H41A 2.3393 no .
H40A H41B 2.8575 no .
H40A H42A 3.0730 no .
H40A H42B 2.5448 no .
H40B H41A 2.8574 no .
H40B H41B 2.4023 no .
H40B H42A 2.5030 no .
H40B H42B 2.8918 no .
H40B H47B 3.1378 no .
H40B H49A 3.1160 no .
H40B H49B 2.5375 no .
H41A H42A 2.8547 no .
H41A H42B 2.3814 no .
H41A H43B 2.9874 no .
H41A H43C 2.5836 no .
H41B H42A 2.3499 no .
H41B H42B 2.8544 no .
H41B H43B 2.5905 no .
H41B H43C 3.0931 no .
H41B H49B 2.8089 no .
H41B H51A 3.5259 no .
H42A H43A 2.3278 no .
H42A H43B 2.3709 no .
H42A H43C 2.8487 no .
H42A H49A 3.2036 no .
H42A H49B 2.6196 no .
H42A H50B 2.8286 no .
H42A H51A 3.5589 no .
H42B H43A 2.3519 no .
H42B H43B 2.8493 no .
H42B H43C 2.3459 no .
H43B H51A 3.3850 no .
H44A H45A 2.8638 no .
H44A H45B 2.3968 no .
H44A H46A 2.9530 no .
H44A H46B 2.4884 no .
H44A H53A 3.0027 no .
H44B H45A 2.3512 no .
H44B H45B 2.8633 no .
H44B H46A 2.5632 no .
H44B H46B 3.0274 no .
H44B H52B 3.4709 no .
H44B H53A 2.5659 no .
H45A H46A 2.3722 no .
H45A H46B 2.8645 no .
H45A H47A 2.9955 no .
H45A H47B 2.5563 no .
H45B H46A 2.8646 no .
H45B H46B 2.3801 no .
H45B H47A 2.5259 no .
H45B H47B 3.0092 no .
H46A H47A 2.8560 no .
H46A H47B 2.3595 no .
H46A H48A 3.0128 no .
H46A H48B 2.5955 no .
H46A H53A 3.0766 no .
H46A H54A 3.2459 no .
H46A H55B 2.6488 no .
H46B H47A 2.3746 no .
H46B H47B 2.8560 no .
H46B H48A 2.5398 no .
H46B H48B 3.0365 no .
H46B H53A 3.5218 no .
H46B H55B 3.0034 no .
H47A H48A 2.3751 no .
H47A H48B 2.8508 no .
H47A H49A 2.4428 no .
H47A H49B 3.0191 no .
H47B H48A 2.8511 no .
H47B H48B 2.3475 no .
H47B H49A 2.9275 no .
H47B H49B 2.5789 no .
H48A H49A 2.4016 no .
H48A H49B 2.8504 no .
H48A H50A 2.5566 no .
H48A H51C 2.9499 no .
H48A H55B 3.4534 no .
H48A H57B 3.1747 no .
H48B H49A 2.8496 no .
H48B H49B 2.3258 no .
H48B H50A 3.1183 no .
H48B H51A 3.0297 no .
H48B H51C 2.3691 no .
H48B H55B 3.1922 no .
H48B H56A 3.2799 no .
H48B H57B 2.9762 no .
H49A H50A 2.3674 no .
H49A H50B 2.2986 no .
H49A H51A 3.5092 no .
H49A H51C 3.5900 no .
H49B H50A 2.8501 no .
H49B H50B 2.3610 no .
H49B H51A 2.4537 no .
H49B H51B 3.5383 no .
H49B H51C 2.9891 no .
H50A H51A 2.7926 no .
H50A H51B 2.2926 no .
H50A H51C 2.2691 no .
H50B H51A 2.3101 no .
H50B H51B 2.2529 no .
H50B H51C 2.7917 no .
H51B H58B 3.4426 no .
H51B H59B 3.0097 no .
H51C H56A 3.5696 no .
H51C H57B 2.5106 no .
H51C H58B 2.6944 no .
H51C H59B 2.9222 no .
H52A H53A 2.8650 no .
H52A H53B 2.3711 no .
H52A H54A 3.0092 no .
H52A H54B 2.4921 no .
H52A H61A 2.6443 no .
H52B H53A 2.3779 no .
H52B H53B 2.8651 no .
H52B H54A 2.5220 no .
H52B H54B 2.9393 no .
H52B H60B 3.4102 no .
H52B H61A 2.6049 no .
H53A H54A 2.3616 no .
H53A H54B 2.8641 no .
H53A H55A 3.0212 no .
H53A H55B 2.6140 no .
H53B H54A 2.8642 no .
H53B H54B 2.3906 no .
H53B H55A 2.5277 no .
H53B H55B 3.0348 no .
H54A H55A 2.8596 no .
H54A H55B 2.3535 no .
H54A H56A 2.5883 no .
H54A H56B 2.9824 no .
H54A H61A 3.1128 no .
H54A H62B 3.0698 no .
H54A H63A 2.9952 no .
H54B H55A 2.3898 no .
H54B H55B 2.8596 no .
H54B H56A 3.0053 no .
H54B H56B 2.4758 no .
H54B H61A 3.0512 no .
H54B H63A 2.5583 no .
H55A H56A 2.8597 no .
H55A H56B 2.3962 no .
H55A H57A 2.4628 no .
H55A H57B 3.0311 no .
H55B H56A 2.3481 no .
H55B H56B 2.8597 no .
H55B H57A 2.9769 no .
H55B H57B 2.6275 no .
H56A H57A 2.8546 no .
H56A H57B 2.3303 no .
H56A H58A 3.0244 no .
H56A H58B 2.6574 no .
H56A H63A 3.3484 no .
H56A H64A 2.9082 no .
H56A H65A 3.1502 no .
H56B H57A 2.4070 no .
H56B H57B 2.8549 no .
H56B H58A 2.4655 no .
H56B H58B 3.0120 no .
H56B H63A 2.9168 no .
H56B H64A 3.3879 no .
H56B H65A 2.5411 no .
H57A H58A 2.3999 no .
H57A H58B 2.8523 no .
H57A H59A 3.5479 no .
H57A H59B 2.9905 no .
H57A H59C 2.4586 no .
H57B H58A 2.8527 no .
H57B H58B 2.3302 no .
H57B H59B 2.6287 no .
H57B H59C 3.0160 no .
H58A H59A 2.3299 no .
H58A H59B 2.8584 no .
H58A H59C 2.3989 no .
H58A H65A 2.8504 no .
H58A H66B 3.3130 no .
H58A H67A 2.4429 no .
H58B H59A 2.3843 no .
H58B H59B 2.3436 no .
H58B H59C 2.8596 no .
H58B H65A 3.4085 no .
H58B H66B 2.8569 no .
H58B H67A 3.0456 no .
H59A H67A 3.4257 no .
H60A H61A 2.8693 no .
H60A H61B 2.3713 no .
H60A H62A 2.4603 no .
H60A H62B 3.0198 no .
H60B H61A 2.3873 no .
H60B H61B 2.8694 no .
H60B H62A 2.8862 no .
H60B H62B 2.5082 no .
H61A H62A 2.8588 no .
H61A H62B 2.3457 no .
H61A H63A 2.6252 no .
H61A H63B 3.1389 no .
H61B H62A 2.3972 no .
H61B H62B 2.8595 no .
H61B H63A 2.9823 no .
H61B H63B 2.5993 no .
H62A H63A 2.8575 no .
H62A H63B 2.3528 no .
H62A H64A 3.0081 no .
H62A H64B 2.5165 no .
H62B H63A 2.3850 no .
H62B H63B 2.8570 no .
H62B H64A 2.4868 no .
H62B H64B 2.9260 no .
H63A H64A 2.3689 no .
H63A H64B 2.8623 no .
H63A H65A 2.5589 no .
H63A H65B 3.0322 no .
H63B H64A 2.8622 no .
H63B H64B 2.3791 no .
H63B H65A 2.9989 no .
H63B H65B 2.5557 no .
H64A H65A 2.3593 no .
H64A H65B 2.8459 no .
H64A H66A 3.0430 no .
H64A H66B 2.5577 no .
H64B H65A 2.8460 no .
H64B H65B 2.3519 no .
H64B H66A 2.5931 no .
H64B H66B 3.0202 no .
H65A H66A 2.8547 no .
H65A H66B 2.3750 no .
H65A H67A 2.5051 no .
H65A H67B 2.9335 no .
H65A H67C 3.5692 no .
H65B H66A 2.3552 no .
H65B H66B 2.8550 no .
H65B H67A 3.0085 no .
H65B H67B 2.5055 no .
H65B H67C 3.5758 no .
H66A H67A 2.8662 no .
H66A H67B 2.3869 no .
H66A H67C 2.3579 no .
H66B H67A 2.3685 no .
H66B H67B 2.8664 no .
H66B H67C 2.3758 no .
H68A H69A 2.8604 no .
H68A H69B 2.3392 no .
H68A H70A 3.1779 no .
H68A H70B 2.4692 no .
H68B H69A 2.4041 no .
H68B H69B 2.8610 no .
H68B H70A 2.5822 no .
H68B H70B 2.7555 no .
H69A H70A 2.3010 no .
H69A H70B 2.8534 no .
H69A H71A 2.6285 no .
H69A H71B 3.1947 no .
H69B H70A 2.8544 no .
H69B H70B 2.4514 no .
H69B H71A 2.8050 no .
H69B H71B 2.4963 no .
H70A H71A 2.3949 no .
H70A H71B 2.8570 no .
H70A H72A 2.8344 no .
H70A H72B 2.5631 no .
H70B H71A 2.8569 no .
H70B H71B 2.3428 no .
H70B H72A 2.4986 no .
H70B H72B 3.1288 no .
H71A H72A 2.8511 no .
H71A H72B 2.3166 no .
H71A H73A 3.1569 no .
H71A H73B 2.6127 no .
H71B H72A 2.4174 no .
H71B H72B 2.8517 no .
H71B H73A 2.5369 no .
H71B H73B 2.8841 no .
H72A H73A 2.3463 no .
H72A H73B 2.8560 no .
H72A H74A 2.5346 no .
H72A H74B 3.0727 no .
H72B H73A 2.8560 no .
H72B H73B 2.3897 no .
H72B H74A 2.9108 no .
H72B H74B 2.5325 no .
H73A H74A 2.3813 no .
H73A H74B 2.8499 no .
H73A H75A 2.5439 no .
H73A H75B 3.5979 no .
H73A H75C 2.9978 no .
H73B H74A 2.8498 no .
H73B H74B 2.3397 no .
H73B H75A 3.0636 no .
H73B H75C 2.6065 no .
H74A H75A 2.3677 no .
H74A H75B 2.3436 no .
H74A H75C 2.8543 no .
H74B H75A 2.8544 no .
H74B H75B 2.3499 no .
H74B H75C 2.3612 no .
H76 H77 2.2983 no .
H77 H78 2.3294 no .
H78 H79 2.3439 no .
H79 H80 2.3207 no .
H81 H82 2.3241 no .
H82 H83 2.3323 no .
H83 H84 2.3194 no .
H84 H85 2.3059 no .
H86 H87 2.3032 no .
H87 H88 2.3392 no .
H88 H89 2.3398 no .
H89 H90 2.2842 no .
O1 H7 3.1151 no 2_676
O1 H36A 3.1610 no 2_576
O1 H69A 3.1139 no 2_676
O1 H77 2.8708 no 1_565
O1 H78 2.7660 no 1_565
O2 H73A 3.5234 no 2_676
O2 H73B 3.2877 no 2_676
O3 H39A 3.5338 no 1_665
O3 H41A 2.8314 no 1_665
O3 H80 3.3046 no 2_676
O3 H81 3.1055 no 2_676
O4 H59B 2.8529 no 2_577
O4 H59C 3.1616 no 2_577
O4 H71A 3.2652 no 2_676
O4 H73B 3.3126 no 2_676
O5 H31 3.1822 no 2_676
O5 H57A 3.4856 no 2_677
O5 H58A 3.1409 no 2_677
O5 H59C 2.7923 no 2_677
O5 H68B 2.7870 no 2_676
O5 H85 3.1640 no 2_676
O6 H54B 3.2320 no 2_677
O6 H63A 3.4374 no 2_677
O6 H72B 3.3177 no 2_676
O7 H1 1.9544 no 2_676
O7 H2 2.6385 no 2_676
O7 H36A 3.3931 no 1_655
O7 H68A 3.0601 no 2_676
O7 H77 3.1092 no 2_666
O8 H40A 3.4115 no 1_655
O8 H40B 3.0677 no 1_655
O8 H72A 3.2547 no 2_676
O9 H80 3.2177 no .
O10 H71B 3.5546 no 2_676
O10 H73A 2.7929 no 2_676
O10 H82 3.0799 no 2_566
O10 H83 2.5740 no 2_566
O10 H90 3.5393 no .
N1 H3 1.9835 no 2_676
N1 H9 3.2531 no 2_676
N1 H39A 3.0600 no 2_566
N2 H5 1.9663 no 2_676
N2 H16 2.9654 no 2_676
N2 H59A 3.1744 no 1_554
N2 H67A 3.3910 no 1_554
N3 H26 2.7690 no .
N3 H28B 2.8658 no .
N3 H34 2.6780 no .
N3 H60A 3.4711 no .
N3 H84 3.3749 no 2_566
C1 H71A 3.5838 no 2_676
C1 H71B 3.3521 no 2_676
C2 H36A 3.2730 no 2_576
C2 H69B 3.2482 no 2_676
C2 H71A 3.5694 no 2_676
C3 H35B 3.4704 no 2_576
C3 H36A 3.4844 no 2_576
C3 H69A 3.2883 no 2_676
C3 H69B 3.4430 no 2_676
C3 H71A 3.3153 no 2_676
C4 H35A 3.1730 no 2_576
C4 H35B 3.3378 no 2_576
C4 H71A 3.0578 no 2_676
C5 H35A 3.2891 no 2_576
C5 H71A 3.0701 no 2_676
C5 H73B 3.4655 no 2_676
C6 H2 3.5942 no 2_576
C6 H71A 3.3245 no 2_676
C6 H71B 3.4557 no 2_676
C6 H73B 3.4838 no 2_676
C7 H35A 3.3326 no 2_576
C7 H35B 3.4743 no 2_576
C7 H85 3.3275 no 2_576
C8 H69A 3.5067 no 2_676
C8 H71A 3.2033 no 2_676
C8 H87 3.0429 no 1_565
C9 H69A 3.0402 no 2_676
C9 H86 3.0636 no 1_565
C9 H87 2.9807 no 1_565
C10 H41A 3.3290 no 1_665
C10 H69A 3.2776 no 2_676
C10 H70A 3.5990 no 2_676
C10 H86 3.5855 no 1_565
C10 H87 3.1188 no 1_565
C11 H41A 3.5135 no 1_665
C11 H43C 3.1863 no 1_665
C11 H70A 3.3915 no 2_676
C11 H87 3.2811 no 1_565
C12 H43C 3.5871 no 1_665
C12 H70A 3.5803 no 2_676
C12 H71A 3.5260 no 2_676
C12 H72B 3.3467 no 2_676
C12 H87 3.3139 no 1_565
C13 H59B 3.3253 no 2_577
C13 H71A 3.0357 no 2_676
C13 H72B 3.5704 no 2_676
C13 H87 3.2275 no 1_565
C14 H41A 3.3159 no 1_665
C14 H43C 2.9969 no 1_665
C14 H65A 3.2924 no 2_677
C14 H65B 3.1768 no 2_677
C15 H56B 3.4174 no 2_677
C15 H65A 3.2217 no 2_677
C15 H70A 3.0512 no 2_676
C16 H56B 3.5606 no 2_677
C16 H58A 3.1268 no 2_677
C16 H65A 3.4778 no 2_677
C16 H67A 3.5800 no 2_677
C16 H68B 3.1436 no 2_676
C16 H70A 3.0370 no 2_676
C16 H81 3.4821 no 2_676
C17 H56B 3.5312 no 2_677
C17 H57A 3.2646 no 2_677
C17 H58A 2.9845 no 2_677
C17 H59C 3.5088 no 2_677
C17 H68B 2.9901 no 2_676
C17 H70A 3.1650 no 2_676
C18 H55A 3.4022 no 2_677
C18 H56B 3.3084 no 2_677
C18 H57A 2.9414 no 2_677
C18 H70A 3.3039 no 2_676
C18 H70B 3.5682 no 2_676
C19 H54B 3.4694 no 2_677
C19 H55A 3.1197 no 2_677
C19 H56B 3.1052 no 2_677
C19 H70A 3.2988 no 2_676
C20 H54B 3.4398 no 2_677
C20 H56B 3.1754 no 2_677
C20 H70A 3.1788 no 2_676
C20 H72B 3.4006 no 2_676
C21 H38A 3.5052 no 1_655
C21 H45B 3.5313 no 1_655
C21 H47A 3.1469 no 1_655
C21 H55A 3.4776 no 2_677
C21 H57A 2.9325 no 2_677
C22 H38A 3.1963 no 1_655
C22 H38B 3.1674 no 1_655
C22 H70B 3.1075 no 2_676
C23 H2 3.4301 no 2_676
C23 H36A 3.0955 no 1_655
C23 H38A 3.4891 no 1_655
C23 H38B 3.0864 no 1_655
C23 H68A 3.1576 no 2_676
C23 H70B 3.0300 no 2_676
C24 H1 3.0491 no 2_676
C24 H2 3.4964 no 2_676
C24 H36A 3.4329 no 1_655
C24 H38B 3.1240 no 1_655
C24 H68A 3.1564 no 2_676
C24 H70B 3.0758 no 2_676
C24 H77 3.3545 no 2_666
C25 H38B 3.2574 no 1_655
C25 H70B 3.1761 no 2_676
C25 H76 3.5984 no 2_666
C25 H77 3.3347 no 2_666
C26 H38B 3.2974 no 1_655
C26 H40A 3.2446 no 1_655
C26 H70B 3.2344 no 2_676
C26 H72A 3.1011 no 2_676
C27 H38A 3.5679 no 1_655
C27 H38B 3.2475 no 1_655
C27 H40A 3.3283 no 1_655
C27 H40B 3.3748 no 1_655
C27 H70B 3.2109 no 2_676
C27 H72A 3.1336 no 2_676
C28 H76 3.3169 no 2_666
C28 H77 3.1329 no 2_666
C28 H79 3.2702 no .
C28 H80 3.1026 no .
C29 H71B 3.4146 no 2_676
C29 H79 3.4022 no .
C29 H80 3.1186 no .
C30 H69B 3.4472 no 2_676
C30 H71B 3.5259 no 2_676
C30 H80 3.2315 no .
C31 H69B 3.2936 no 2_676
C31 H71B 3.3756 no 2_676
C31 H85 3.5148 no .
C32 H71B 3.0892 no 2_676
C32 H85 3.2838 no .
C33 H71B 2.9448 no 2_676
C33 H73A 3.1636 no 2_676
C33 H83 3.1469 no 2_566
C34 H71B 3.1286 no 2_676
C34 H73A 3.3271 no 2_676
C34 H79 3.4604 no .
C34 H83 3.1766 no 2_566
C34 H90 3.3337 no .
C35 H7B 3.5760 no 2_576
C35 H85 3.0066 no .
C36 H73B 3.4561 no 2_676
C37 H75C 3.4056 no 2_676
C37 H82 3.4034 no 2_566
C38 H75C 3.5935 no 2_676
C39 H67B 3.3473 no 2_567
C40 H60A 3.1747 no 1_455
C41 H14A 3.2954 no 1_445
C41 H65B 3.3310 no 2_567
C41 H67B 3.2664 no 2_567
C42 H60A 3.1128 no 1_455
C42 H61B 3.2626 no 1_455
C42 H62A 3.2026 no 1_455
C42 H87 3.5590 no 1_455
C43 H14A 3.4975 no 1_445
C43 H14B 3.2839 no 1_445
C43 H43A 3.3334 no 2_467
C43 H43B 3.5622 no 2_467
C43 H50B 3.2330 no 2_467
C43 H51B 3.1541 no 2_467
C43 H63B 3.4151 no 2_567
C43 H65B 3.3451 no 2_567
C44 H50A 3.4185 no 2_577
C44 H59B 3.0863 no 2_577
C44 H59C 3.5949 no 2_577
C44 H72B 3.4685 no 2_676
C44 H73B 3.1969 no 2_676
C44 H74B 3.3877 no 2_676
C45 H21A 3.5984 no 1_455
C45 H57A 3.3274 no 2_577
C45 H57B 3.4065 no 2_577
C45 H59B 3.5344 no 2_577
C45 H59C 3.4833 no 2_577
C45 H73B 3.1920 no 2_676
C45 H74B 3.4370 no 2_676
C45 H75C 3.3482 no 2_676
C46 H48A 3.4400 no 2_577
C46 H57A 3.5452 no 2_577
C46 H57B 3.3505 no 2_577
C46 H74B 3.3452 no 2_676
C46 H75C 3.2078 no 2_676
C47 H21B 3.2728 no 1_455
C47 H55A 3.5261 no 2_577
C47 H75C 3.2201 no 2_676
C48 H46B 3.4443 no 2_577
C48 H55B 3.5578 no 2_577
C49 H61B 3.3663 no 1_455
C50 H43A 3.4610 no 2_467
C50 H44A 3.3780 no 2_577
C51 H43A 3.1130 no 2_467
C51 H43C 3.5422 no 2_467
C51 H44A 3.5373 no 2_577
C51 H64B 3.5154 no 2_567
C51 H88 3.2255 no 2_567
C52 H52A 3.3606 no 2_677
C52 H54B 3.1677 no 2_677
C52 H72B 3.2629 no 2_676
C52 H74B 3.5784 no 2_676
C53 H50A 3.4095 no 2_577
C53 H52A 3.2135 no 2_677
C53 H74B 3.4720 no 2_676
C54 H52A 3.1475 no 2_677
C54 H74B 3.3360 no 2_676
C55 H19 3.5550 no 2_677
C55 H47A 3.4026 no 2_577
C55 H48A 3.5010 no 2_577
C57 H21A 3.5734 no 2_677
C57 H45B 3.0865 no 2_577
C57 H46B 3.3941 no 2_577
C57 H47A 3.5548 no 2_577
C58 H88 3.5939 no 2_567
C59 H5 3.3867 no 2_677
C59 H7A 3.3056 no 2_577
C59 H44A 3.4545 no 2_577
C59 H45B 3.1882 no 2_577
C59 H85 3.4735 no 1_556
C59 H88 3.1315 no 2_567
C60 H40A 3.4134 no 1_655
C60 H40B 3.3929 no 1_655
C60 H42A 3.5054 no 1_655
C60 H42B 3.2748 no 1_655
C60 H72A 3.2529 no 2_676
C60 H74A 3.2195 no 2_676
C61 H42A 3.1808 no 1_655
C61 H42B 3.4340 no 1_655
C61 H49A 3.5438 no 1_655
C61 H74A 3.5223 no 2_676
C62 H42A 3.4743 no 1_655
C62 H42B 3.4026 no 1_655
C62 H74A 3.3571 no 2_676
C62 H89 3.4593 no .
C63 H14B 3.5643 no 2_677
C63 H43B 3.4833 no 2_567
C65 H14A 3.2035 no 2_677
C65 H14B 3.5234 no 2_677
C65 H41B 3.4451 no 2_567
C65 H43B 3.4608 no 2_567
C66 H41B 3.5450 no 2_567
C67 H39B 3.4342 no 2_567
C67 H41B 3.3974 no 2_567
C67 H75A 3.4987 no 1_446
C67 H75B 3.5432 no 1_446
C67 H81 3.2632 no 1_556
C67 H89 3.3320 no 2_567
C69 H1 3.5419 no 2_676
C72 H44B 3.2843 no 2_676
C72 H52B 3.2289 no 2_676
C72 H60B 3.3222 no 2_676
C73 H44B 3.1995 no 2_676
C73 H45A 3.2902 no 2_676
C74 H44B 3.3004 no 2_676
C74 H45A 3.4246 no 2_676
C74 H46A 3.2521 no 2_676
C74 H52B 3.4291 no 2_676
C74 H54A 3.2414 no 2_676
C74 H60B 3.2385 no 2_676
C74 H62B 3.3462 no 2_676
C74 H90 3.5599 no 2_676
C75 H37A 3.1279 no 2_676
C75 H39B 3.4012 no 2_676
C75 H45A 3.4323 no 2_676
C75 H46A 3.2200 no 2_676
C75 H47B 3.3444 no 2_676
C75 H67C 3.1211 no 1_664
C75 H89 3.5368 no 2_676
C75 H90 3.5786 no 2_676
C76 H3 3.0007 no 2_676
C76 H28A 3.5705 no 2_666
C76 H28B 3.4941 no 2_666
C76 H37B 3.4244 no 2_566
C76 H38B 3.3166 no 2_566
C76 H39A 2.9900 no 2_566
C76 H86 3.5878 no 2_666
C77 H1 3.3286 no 1_545
C77 H28A 3.1853 no 2_666
C77 H37B 2.9199 no 2_566
C77 H38B 3.2680 no 2_566
C78 H9 3.5839 no 1_545
C78 H37B 2.9942 no 2_566
C79 H28A 3.2643 no .
C79 H28B 3.0393 no .
C79 H37B 3.5437 no 2_566
C79 H82 3.3108 no .
C80 H3 2.7922 no 2_676
C80 H28A 2.8623 no .
C80 H28B 3.3371 no .
C80 H81 3.3489 no .
C80 H82 3.3209 no .
C81 H5 3.0357 no 2_676
C81 H16 3.1036 no 2_676
C81 H67A 3.1491 no 1_554
C81 H67B 3.5315 no 1_554
C81 H80 3.1307 no .
C82 H79 3.5541 no .
C82 H80 3.3511 no .
C83 H34 3.4851 no 2_566
C83 H90 3.2862 no 2_566
C84 H35B 3.5792 no .
C85 H5 2.7121 no 2_676
C85 H7A 3.5364 no 2_576
C85 H35A 3.1378 no .
C85 H35B 3.5227 no .
C85 H59A 3.1041 no 1_554
C86 H9 3.5457 no 1_545
C86 H26 3.4609 no .
C86 H28B 3.5057 no .
C86 H42B 3.4597 no 1_655
C86 H76 3.5710 no 2_666
C87 H42B 2.9006 no 1_655
C87 H59A 3.2896 no 2_567
C87 H59B 3.5528 no 2_567
C88 H42B 3.1718 no 1_655
C88 H51B 3.3095 no 2_567
C88 H59A 2.8122 no 2_567
C88 H59B 3.2725 no 2_567
C88 H62A 2.9987 no .
C89 H59A 3.2897 no 2_567
C89 H60A 3.5500 no .
C89 H62A 3.0437 no .
C89 H62B 3.3021 no .
C89 H67C 3.3430 no 2_567
C90 H26 3.1556 no .
C90 H34 2.9244 no .
C90 H60A 3.4231 no .
C90 H60B 3.3394 no .
C90 H75A 3.5552 no 2_676
C90 H83 3.5817 no 2_566
H1 O7 1.9544 no 2_676
H1 C24 3.0491 no 2_676
H1 C69 3.5419 no 2_676
H1 C77 3.3286 no 1_565
H1 H7 2.3453 no 2_676
H1 H28A 3.4132 no 2_676
H1 H36A 2.8978 no 2_576
H1 H69A 2.9438 no 2_676
H1 H69B 3.2277 no 2_676
H1 H77 2.5675 no 1_565
H1 H78 3.1467 no 1_565
H2 O7 2.6385 no 2_676
H2 C6 3.5942 no 2_576
H2 C23 3.4301 no 2_676
H2 C24 3.4964 no 2_676
H2 H7 3.2147 no 2_676
H2 H23 2.7669 no 2_676
H2 H36A 2.7717 no 2_576
H2 H69B 3.1673 no 2_676
H3 N1 1.9835 no 2_676
H3 C76 3.0007 no 2_676
H3 C80 2.7922 no 2_676
H3 H39A 3.3007 no 1_665
H3 H41A 3.1257 no 1_665
H3 H76 3.1178 no 2_676
H3 H80 2.7623 no 2_676
H3 H81 3.2191 no 2_676
H3 H86 3.4906 no 1_565
H5 N2 1.9663 no 2_676
H5 C59 3.3867 no 2_677
H5 C81 3.0357 no 2_676
H5 C85 2.7121 no 2_676
H5 H31 3.1092 no 2_676
H5 H58A 3.0354 no 2_677
H5 H59A 3.3016 no 2_677
H5 H59C 2.8529 no 2_677
H5 H68B 2.7722 no 2_676
H5 H81 3.1899 no 2_676
H5 H85 2.6352 no 2_676
H5A H35A 3.3212 no 2_576
H5A H71A 3.4544 no 2_676
H5A H73B 3.2864 no 2_676
H7 O1 3.1151 no 2_676
H7 H1 2.3453 no 2_676
H7 H2 3.2147 no 2_676
H7 H68A 3.0220 no 2_676
H7 H77 3.3344 no 2_666
H7A C59 3.3056 no 2_577
H7A C85 3.5364 no 2_576
H7A H35A 3.0072 no 2_576
H7A H35B 3.5432 no 2_576
H7A H59A 3.2207 no 2_577
H7A H59B 3.2756 no 2_577
H7A H59C 2.8785 no 2_577
H7A H85 2.6790 no 2_576
H7B C35 3.5760 no 2_576
H7B H35A 3.2433 no 2_576
H7B H35B 2.9842 no 2_576
H7B H78 2.8197 no 1_565
H7B H84 3.2373 no 2_576
H7B H85 3.0774 no 2_576
H7B H86 3.4676 no 1_565
H9 N1 3.2531 no 2_676
H9 C78 3.5839 no 1_565
H9 C86 3.5457 no 1_565
H9 H69A 3.1109 no 2_676
H9 H78 2.9195 no 1_565
H9 H86 2.7925 no 1_565
H9 H87 3.4139 no 1_565
H10 H71B 3.5002 no 2_676
H10 H73A 2.8268 no 2_676
H10 H73B 3.5161 no 2_676
H10 H82 3.3334 no 2_566
H10 H83 3.2898 no 2_566
H12 H50A 2.9643 no 2_577
H12 H72B 3.1672 no 2_676
H14A C41 3.2954 no 1_665
H14A C43 3.4975 no 1_665
H14A C65 3.2035 no 2_677
H14A H41A 2.5416 no 1_665
H14A H41B 3.2453 no 1_665
H14A H43B 3.3960 no 1_665
H14A H43C 2.8843 no 1_665
H14A H65A 2.9218 no 2_677
H14A H65B 2.5759 no 2_677
H14A H67A 3.5854 no 2_677
H14A H67B 3.2149 no 2_677
H14B C43 3.2839 no 1_665
H14B C63 3.5643 no 2_677
H14B C65 3.5234 no 2_677
H14B H41A 3.5846 no 1_665
H14B H43B 3.1632 no 1_665
H14B H43C 2.5467 no 1_665
H14B H50B 3.5997 no 2_577
H14B H63A 3.2903 no 2_677
H14B H63B 3.0024 no 2_677
H14B H65A 3.2107 no 2_677
H14B H65B 2.9654 no 2_677
H16 N2 2.9654 no 2_676
H16 C81 3.1036 no 2_676
H16 H58A 3.2261 no 2_677
H16 H65A 3.5523 no 2_677
H16 H67A 3.0924 no 2_677
H16 H68B 3.0519 no 2_676
H16 H70A 3.4978 no 2_676
H16 H81 2.5506 no 2_676
H19 C55 3.5550 no 2_677
H19 H53B 3.5337 no 2_677
H19 H54B 3.2500 no 2_677
H19 H55A 2.8317 no 2_677
H19 H56B 3.4692 no 2_677
H21A C45 3.5984 no 1_655
H21A C57 3.5734 no 2_677
H21A H38A 3.3681 no 1_655
H21A H45B 2.7584 no 1_655
H21A H47A 3.0725 no 1_655
H21A H57A 2.6090 no 2_677
H21A H59C 3.1134 no 2_677
H21B C47 3.2728 no 1_655
H21B H38A 3.3088 no 1_655
H21B H45B 3.4150 no 1_655
H21B H47A 2.3590 no 1_655
H21B H47B 3.3947 no 1_655
H21B H49A 3.3549 no 1_655
H21B H55A 2.7951 no 2_677
H21B H57A 2.8138 no 2_677
H23 H2 2.7669 no 2_676
H23 H31 3.0296 no 2_676
H23 H36A 2.8014 no 1_655
H23 H36B 3.5723 no 1_655
H23 H38B 3.5495 no 1_655
H23 H68A 3.0082 no 2_676
H23 H68B 3.5469 no 2_676
H23 H70B 3.4995 no 2_676
H26 N3 2.7690 no .
H26 C86 3.4609 no .
H26 C90 3.1556 no .
H26 H40A 3.1723 no 1_655
H26 H72A 3.0537 no 2_676
H26 H90 3.2196 no .
H28A C76 3.5705 no 2_666
H28A C77 3.1853 no 2_666
H28A C79 3.2643 no .
H28A C80 2.8623 no .
H28A H1 3.4132 no 2_676
H28A H76 3.1887 no 2_666
H28A H77 2.4464 no 2_666
H28A H79 3.2647 no .
H28A H80 2.5299 no .
H28B N3 2.8658 no .
H28B C76 3.4941 no 2_666
H28B C79 3.0393 no .
H28B C80 3.3371 no .
H28B C86 3.5057 no .
H28B H76 2.7629 no 2_666
H28B H77 3.2582 no 2_666
H28B H79 2.6991 no .
H28B H80 3.2147 no .
H28B H86 3.2975 no .
H31 O5 3.1822 no 2_676
H31 H5 3.1092 no 2_676
H31 H23 3.0296 no 2_676
H31 H69B 3.3052 no 2_676
H31 H85 3.3770 no .
H34 N3 2.6780 no .
H34 C83 3.4851 no 2_566
H34 C90 2.9244 no .
H34 H71B 3.5873 no 2_676
H34 H73A 3.1534 no 2_676
H34 H79 3.2977 no .
H34 H83 2.7662 no 2_566
H34 H90 2.4536 no .
H35A C4 3.1730 no 2_576
H35A C5 3.2891 no 2_576
H35A C7 3.3326 no 2_576
H35A C85 3.1378 no .
H35A H5A 3.3212 no 2_576
H35A H7A 3.0072 no 2_576
H35A H7B 3.2433 no 2_576
H35A H85 2.4113 no .
H35B C3 3.4704 no 2_576
H35B C4 3.3378 no 2_576
H35B C7 3.4743 no 2_576
H35B C84 3.5792 no .
H35B C85 3.5227 no .
H35B H7A 3.5432 no 2_576
H35B H7B 2.9842 no 2_576
H35B H84 3.1356 no .
H35B H85 3.0042 no .
H36A O1 3.1610 no 2_576
H36A O7 3.3931 no 1_455
H36A C2 3.2730 no 2_576
H36A C3 3.4844 no 2_576
H36A C23 3.0955 no 1_455
H36A C24 3.4329 no 1_455
H36A H1 2.8978 no 2_576
H36A H2 2.7717 no 2_576
H36A H23 2.8014 no 1_455
H36B H23 3.5723 no 1_455
H36B H73B 2.9249 no 2_676
H36B H75C 3.4408 no 2_676
H37A C75 3.1279 no 2_676
H37A H73A 3.2486 no 2_676
H37A H73B 3.2665 no 2_676
H37A H75A 2.7512 no 2_676
H37A H75C 2.6550 no 2_676
H37A H82 2.9523 no 2_566
H37B C76 3.4244 no 2_566
H37B C77 2.9199 no 2_566
H37B C78 2.9942 no 2_566
H37B C79 3.5437 no 2_566
H37B H77 3.0819 no 2_566
H37B H78 3.2069 no 2_566
H37B H82 2.9456 no 2_566
H38A C21 3.5052 no 1_455
H38A C22 3.1963 no 1_455
H38A C23 3.4891 no 1_455
H38A C27 3.5679 no 1_455
H38A H21A 3.3681 no 1_455
H38A H21B 3.3088 no 1_455
H38A H75C 3.2779 no 2_676
H38B C22 3.1674 no 1_455
H38B C23 3.0864 no 1_455
H38B C24 3.1240 no 1_455
H38B C25 3.2574 no 1_455
H38B C26 3.2974 no 1_455
H38B C27 3.2475 no 1_455
H38B C76 3.3166 no 2_566
H38B C77 3.2680 no 2_566
H38B H23 3.5495 no 1_455
H38B H76 3.1281 no 2_566
H38B H77 3.0543 no 2_566
H39A O3 3.5338 no 1_445
H39A N1 3.0600 no 2_566
H39A C76 2.9900 no 2_566
H39A H3 3.3007 no 1_445
H39A H67B 3.2767 no 2_567
H39A H76 3.0338 no 2_566
H39A H81 3.3715 no 2_566
H39A H82 3.2790 no 2_566
H39B C67 3.4342 no 2_567
H39B C75 3.4012 no 2_676
H39B H67B 2.6539 no 2_567
H39B H67C 3.3753 no 2_567
H39B H75A 3.1898 no 2_676
H39B H75C 2.8968 no 2_676
H40A O8 3.4115 no 1_455
H40A C26 3.2446 no 1_455
H40A C27 3.3283 no 1_455
H40A C60 3.4134 no 1_455
H40A H26 3.1723 no 1_455
H40A H60A 2.6335 no 1_455
H40A H76 3.0555 no 2_566
H40A H86 3.5317 no 1_455
H40B O8 3.0677 no 1_455
H40B C27 3.3748 no 1_455
H40B C60 3.3929 no 1_455
H40B H60A 2.9257 no 1_455
H40B H61B 3.3460 no 1_455
H41A O3 2.8314 no 1_445
H41A C10 3.3290 no 1_445
H41A C11 3.5135 no 1_445
H41A C14 3.3159 no 1_445
H41A H3 3.1257 no 1_445
H41A H14A 2.5416 no 1_445
H41A H14B 3.5846 no 1_445
H41A H65B 3.3003 no 2_567
H41A H67B 3.1722 no 2_567
H41A H87 3.5271 no 1_455
H41B C65 3.4451 no 2_567
H41B C66 3.5450 no 2_567
H41B C67 3.3974 no 2_567
H41B H14A 3.2453 no 1_445
H41B H65B 2.6059 no 2_567
H41B H66A 3.2963 no 2_567
H41B H67B 2.5655 no 2_567
H42A C60 3.5054 no 1_455
H42A C61 3.1808 no 1_455
H42A C62 3.4743 no 1_455
H42A H60A 2.9940 no 1_455
H42A H61B 2.4830 no 1_455
H42A H62A 3.0036 no 1_455
H42A H63B 3.4079 no 1_455
H42B C60 3.2748 no 1_455
H42B C61 3.4340 no 1_455
H42B C62 3.4026 no 1_455
H42B C86 3.4597 no 1_455
H42B C87 2.9006 no 1_455
H42B C88 3.1718 no 1_455
H42B H60A 2.4402 no 1_455
H42B H61B 3.1607 no 1_455
H42B H62A 2.6105 no 1_455
H42B H87 2.8862 no 1_455
H42B H88 3.3263 no 1_455
H43A C43 3.3334 no 2_467
H43A C50 3.4610 no 2_467
H43A C51 3.1130 no 2_467
H43A H43A 2.9858 no 2_467
H43A H43B 2.8163 no 2_467
H43A H50B 2.8510 no 2_467
H43A H51A 2.9579 no 2_467
H43A H51B 2.6094 no 2_467
H43A H62A 3.2207 no 1_455
H43A H63B 3.4051 no 1_455
H43A H88 3.5494 no 1_455
H43B C43 3.5622 no 2_467
H43B C63 3.4833 no 2_567
H43B C65 3.4608 no 2_567
H43B H14A 3.3960 no 1_445
H43B H14B 3.1632 no 1_445
H43B H43A 2.8163 no 2_467
H43B H43B 3.4741 no 2_467
H43B H50B 3.3081 no 2_467
H43B H63B 2.6297 no 2_567
H43B H64B 3.4459 no 2_567
H43B H65B 2.5910 no 2_567
H43C C11 3.1863 no 1_445
H43C C12 3.5871 no 1_445
H43C C14 2.9969 no 1_445
H43C C51 3.5422 no 2_467
H43C H14A 2.8843 no 1_445
H43C H14B 2.5467 no 1_445
H43C H50B 3.0128 no 2_467
H43C H51B 2.8137 no 2_467
H43C H63B 3.4687 no 2_567
H43C H65B 3.4118 no 2_567
H43C H87 2.9858 no 1_455
H44A C50 3.3780 no 2_577
H44A C51 3.5373 no 2_577
H44A C59 3.4545 no 2_577
H44A H48A 3.5651 no 2_577
H44A H50A 2.5131 no 2_577
H44A H51B 3.4072 no 2_577
H44A H51C 3.2545 no 2_577
H44A H57B 3.1417 no 2_577
H44A H59B 2.6293 no 2_577
H44A H59C 3.5153 no 2_577
H44B C72 3.2843 no 2_676
H44B C73 3.1995 no 2_676
H44B C74 3.3004 no 2_676
H44B H50A 3.5275 no 2_577
H44B H71A 3.5878 no 2_676
H44B H72B 2.6093 no 2_676
H44B H73B 2.7501 no 2_676
H44B H74B 2.5890 no 2_676
H45A C73 3.2902 no 2_676
H45A C74 3.4246 no 2_676
H45A C75 3.4323 no 2_676
H45A H73B 2.4512 no 2_676
H45A H74B 3.1412 no 2_676
H45A H75C 2.6605 no 2_676
H45B C21 3.5313 no 1_455
H45B C57 3.0865 no 2_577
H45B C59 3.1882 no 2_577
H45B H21A 2.7584 no 1_455
H45B H21B 3.4150 no 1_455
H45B H57A 2.4803 no 2_577
H45B H57B 2.8758 no 2_577
H45B H59B 2.9974 no 2_577
H45B H59C 2.6465 no 2_577
H46A C74 3.2521 no 2_676
H46A C75 3.2200 no 2_676
H46A H48A 3.5953 no 2_577
H46A H74B 2.5286 no 2_676
H46A H75B 3.1963 no 2_676
H46A H75C 2.7779 no 2_676
H46B C48 3.4443 no 2_577
H46B C57 3.3941 no 2_577
H46B H48A 2.5091 no 2_577
H46B H50A 3.5395 no 2_577
H46B H55B 3.3413 no 2_577
H46B H57A 3.2402 no 2_577
H46B H57B 2.6591 no 2_577
H47A C21 3.1469 no 1_455
H47A C55 3.4026 no 2_577
H47A C57 3.5548 no 2_577
H47A H21A 3.0725 no 1_455
H47A H21B 2.3590 no 1_455
H47A H55A 2.7205 no 2_577
H47A H55B 3.2405 no 2_577
H47A H57A 2.8684 no 2_577
H47A H57B 3.4406 no 2_577
H47B C75 3.3444 no 2_676
H47B H21B 3.3947 no 1_455
H47B H75B 3.4075 no 2_676
H47B H75C 2.4874 no 2_676
H48A C46 3.4400 no 2_577
H48A C55 3.5010 no 2_577
H48A H44A 3.5651 no 2_577
H48A H46A 3.5953 no 2_577
H48A H46B 2.5091 no 2_577
H48A H48A 3.5123 no 2_577
H48A H53A 3.5838 no 2_577
H48A H55A 3.2844 no 2_577
H48A H55B 2.8016 no 2_577
H48B H75B 3.5499 no 2_676
H49A C61 3.5438 no 1_455
H49A H21B 3.3549 no 1_455
H49A H53A 3.5844 no 2_577
H49A H53B 2.9895 no 2_577
H49A H55A 3.0663 no 2_577
H49A H61B 2.6611 no 1_455
H49B H61B 3.4012 no 1_455
H50A C44 3.4185 no 2_577
H50A C53 3.4095 no 2_577
H50A H12 2.9643 no 2_577
H50A H44A 2.5131 no 2_577
H50A H44B 3.5275 no 2_577
H50A H46B 3.5395 no 2_577
H50A H53A 2.7661 no 2_577
H50A H53B 3.1286 no 2_577
H50B C43 3.2330 no 2_467
H50B H14B 3.5997 no 2_577
H50B H43A 2.8510 no 2_467
H50B H43B 3.3081 no 2_467
H50B H43C 3.0128 no 2_467
H50B H53B 3.5860 no 2_577
H50B H61B 3.0412 no 1_455
H50B H63B 3.2019 no 1_455
H51A H43A 2.9579 no 2_467
H51A H64B 2.7616 no 2_567
H51A H66A 3.1069 no 2_567
H51A H88 3.4199 no 2_567
H51B C43 3.1541 no 2_467
H51B C88 3.3095 no 2_567
H51B H43A 2.6094 no 2_467
H51B H43C 2.8137 no 2_467
H51B H44A 3.4072 no 2_577
H51B H64B 3.5106 no 2_567
H51B H87 3.3425 no 2_567
H51B H88 2.4770 no 2_567
H51C H44A 3.2545 no 2_577
H51C H88 3.3434 no 2_567
H52A C52 3.3606 no 2_677
H52A C53 3.2135 no 2_677
H52A C54 3.1475 no 2_677
H52A H52A 2.6723 no 2_677
H52A H53B 2.8150 no 2_677
H52A H54B 2.4085 no 2_677
H52A H55A 3.5336 no 2_677
H52B C72 3.2289 no 2_676
H52B C74 3.4291 no 2_676
H52B H72A 3.1311 no 2_676
H52B H72B 2.5044 no 2_676
H52B H74A 3.2206 no 2_676
H52B H74B 2.8509 no 2_676
H53A H48A 3.5838 no 2_577
H53A H49A 3.5844 no 2_577
H53A H50A 2.7661 no 2_577
H53A H74B 3.0979 no 2_676
H53B H19 3.5337 no 2_677
H53B H49A 2.9895 no 2_577
H53B H50A 3.1286 no 2_577
H53B H50B 3.5860 no 2_577
H53B H52A 2.8150 no 2_677
H53B H54B 3.5640 no 2_677
H53B H61A 3.1122 no 2_677
H53B H61B 3.3072 no 2_677
H54A C74 3.2414 no 2_676
H54A H74A 3.1399 no 2_676
H54A H74B 2.5181 no 2_676
H54A H75B 3.4911 no 2_676
H54B O6 3.2320 no 2_677
H54B C19 3.4694 no 2_677
H54B C20 3.4398 no 2_677
H54B C52 3.1677 no 2_677
H54B H19 3.2500 no 2_677
H54B H52A 2.4085 no 2_677
H54B H53B 3.5640 no 2_677
H55A C18 3.4022 no 2_677
H55A C19 3.1197 no 2_677
H55A C21 3.4776 no 2_677
H55A C47 3.5261 no 2_577
H55A H19 2.8317 no 2_677
H55A H21B 2.7951 no 2_677
H55A H47A 2.7205 no 2_577
H55A H48A 3.2844 no 2_577
H55A H49A 3.0663 no 2_577
H55A H52A 3.5336 no 2_677
H55B C48 3.5578 no 2_577
H55B H46B 3.3413 no 2_577
H55B H47A 3.2405 no 2_577
H55B H48A 2.8016 no 2_577
H56B C15 3.4174 no 2_677
H56B C16 3.5606 no 2_677
H56B C17 3.5312 no 2_677
H56B C18 3.3084 no 2_677
H56B C19 3.1052 no 2_677
H56B C20 3.1754 no 2_677
H56B H19 3.4692 no 2_677
H57A O5 3.4856 no 2_677
H57A C17 3.2646 no 2_677
H57A C18 2.9414 no 2_677
H57A C21 2.9325 no 2_677
H57A C45 3.3274 no 2_577
H57A C46 3.5452 no 2_577
H57A H21A 2.6090 no 2_677
H57A H21B 2.8138 no 2_677
H57A H45B 2.4803 no 2_577
H57A H46B 3.2402 no 2_577
H57A H47A 2.8684 no 2_577
H57B C45 3.4065 no 2_577
H57B C46 3.3505 no 2_577
H57B H44A 3.1417 no 2_577
H57B H45B 2.8758 no 2_577
H57B H46B 2.6591 no 2_577
H57B H47A 3.4406 no 2_577
H58A O5 3.1409 no 2_677
H58A C16 3.1268 no 2_677
H58A C17 2.9845 no 2_677
H58A H5 3.0354 no 2_677
H58A H16 3.2261 no 2_677
H58B H88 3.0416 no 2_567
H59A N2 3.1744 no 1_556
H59A C85 3.1041 no 1_556
H59A C87 3.2896 no 2_567
H59A C88 2.8122 no 2_567
H59A C89 3.2897 no 2_567
H59A H5 3.3016 no 2_677
H59A H7A 3.2207 no 2_577
H59A H85 2.9261 no 1_556
H59A H87 3.5097 no 2_567
H59A H88 2.7197 no 2_567
H59A H89 3.5103 no 2_567
H59B O4 2.8529 no 2_577
H59B C13 3.3253 no 2_577
H59B C44 3.0863 no 2_577
H59B C45 3.5344 no 2_577
H59B C87 3.5528 no 2_567
H59B C88 3.2725 no 2_567
H59B H7A 3.2756 no 2_577
H59B H44A 2.6293 no 2_577
H59B H45B 2.9974 no 2_577
H59B H87 3.3566 no 2_567
H59B H88 2.8360 no 2_567
H59C O4 3.1616 no 2_577
H59C O5 2.7923 no 2_677
H59C C17 3.5088 no 2_677
H59C C44 3.5949 no 2_577
H59C C45 3.4833 no 2_577
H59C H5 2.8529 no 2_677
H59C H7A 2.8785 no 2_577
H59C H21A 3.1134 no 2_677
H59C H44A 3.5153 no 2_577
H59C H45B 2.6465 no 2_577
H59C H85 3.1102 no 1_556
H60A N3 3.4711 no .
H60A C40 3.1747 no 1_655
H60A C42 3.1128 no 1_655
H60A C89 3.5500 no .
H60A C90 3.4231 no .
H60A H40A 2.6335 no 1_655
H60A H40B 2.9257 no 1_655
H60A H42A 2.9940 no 1_655
H60A H42B 2.4402 no 1_655
H60B C72 3.3222 no 2_676
H60B C74 3.2385 no 2_676
H60B C90 3.3394 no .
H60B H72A 2.4786 no 2_676
H60B H74A 2.3265 no 2_676
H60B H90 3.3004 no .
H61A H53B 3.1122 no 2_677
H61A H74A 3.4186 no 2_676
H61B C42 3.2626 no 1_655
H61B C49 3.3663 no 1_655
H61B H40B 3.3460 no 1_655
H61B H42A 2.4830 no 1_655
H61B H42B 3.1607 no 1_655
H61B H49A 2.6611 no 1_655
H61B H49B 3.4012 no 1_655
H61B H50B 3.0412 no 1_655
H61B H53B 3.3072 no 2_677
H62A C42 3.2026 no 1_655
H62A C88 2.9987 no .
H62A C89 3.0437 no .
H62A H42A 3.0036 no 1_655
H62A H42B 2.6105 no 1_655
H62A H43A 3.2207 no 1_655
H62A H88 2.9490 no .
H62A H89 3.0342 no .
H62B C74 3.3462 no 2_676
H62B C89 3.3021 no .
H62B H74A 2.5095 no 2_676
H62B H74B 3.5219 no 2_676
H62B H75B 3.3400 no 2_676
H62B H89 2.9322 no .
H63A O6 3.4374 no 2_677
H63A H14B 3.2903 no 2_677
H63B C43 3.4151 no 2_567
H63B H14B 3.0024 no 2_677
H63B H42A 3.4079 no 1_655
H63B H43A 3.4051 no 1_655
H63B H43B 2.6297 no 2_567
H63B H43C 3.4687 no 2_567
H63B H50B 3.2019 no 1_655
H64A H66B 3.4329 no 2_567
H64B C51 3.5154 no 2_567
H64B H43B 3.4459 no 2_567
H64B H51A 2.7616 no 2_567
H64B H51B 3.5106 no 2_567
H64B H88 3.3288 no .
H65A C14 3.2924 no 2_677
H65A C15 3.2217 no 2_677
H65A C16 3.4778 no 2_677
H65A H14A 2.9218 no 2_677
H65A H14B 3.2107 no 2_677
H65A H16 3.5523 no 2_677
H65B C14 3.1768 no 2_677
H65B C41 3.3310 no 2_567
H65B C43 3.3451 no 2_567
H65B H14A 2.5759 no 2_677
H65B H14B 2.9654 no 2_677
H65B H41A 3.3003 no 2_567
H65B H41B 2.6059 no 2_567
H65B H43B 2.5910 no 2_567
H65B H43C 3.4118 no 2_567
H66A H41B 3.2963 no 2_567
H66A H51A 3.1069 no 2_567
H66A H75B 3.3722 no 1_446
H66B H64A 3.4329 no 2_567
H66B H66B 3.4456 no 2_567
H67A N2 3.3910 no 1_556
H67A C16 3.5800 no 2_677
H67A C81 3.1491 no 1_556
H67A H14A 3.5854 no 2_677
H67A H16 3.0924 no 2_677
H67A H81 2.8478 no 1_556
H67A H89 3.3844 no 2_567
H67B C39 3.3473 no 2_567
H67B C41 3.2664 no 2_567
H67B C81 3.5315 no 1_556
H67B H14A 3.2149 no 2_677
H67B H39A 3.2767 no 2_567
H67B H39B 2.6539 no 2_567
H67B H41A 3.1722 no 2_567
H67B H41B 2.5655 no 2_567
H67B H75A 3.5681 no 1_446
H67B H81 2.9478 no 1_556
H67C C75 3.1211 no 1_446
H67C C89 3.3430 no 2_567
H67C H39B 3.3753 no 2_567
H67C H75A 2.6296 no 1_446
H67C H75B 2.7611 no 1_446
H67C H81 3.5000 no 1_556
H67C H89 2.5247 no 2_567
H68A O7 3.0601 no 2_676
H68A C23 3.1576 no 2_676
H68A C24 3.1564 no 2_676
H68A H7 3.0220 no 2_676
H68A H23 3.0082 no 2_676
H68A H68A 3.4630 no 2_676
H68A H69B 3.1515 no 2_676
H68B O5 2.7870 no 2_676
H68B C16 3.1436 no 2_676
H68B C17 2.9901 no 2_676
H68B H5 2.7722 no 2_676
H68B H16 3.0519 no 2_676
H68B H23 3.5469 no 2_676
H69A O1 3.1139 no 2_676
H69A C3 3.2883 no 2_676
H69A C8 3.5067 no 2_676
H69A C9 3.0402 no 2_676
H69A C10 3.2776 no 2_676
H69A H1 2.9438 no 2_676
H69A H9 3.1109 no 2_676
H69B C2 3.2482 no 2_676
H69B C3 3.4430 no 2_676
H69B C30 3.4472 no 2_676
H69B C31 3.2936 no 2_676
H69B H1 3.2277 no 2_676
H69B H2 3.1673 no 2_676
H69B H31 3.3052 no 2_676
H69B H68A 3.1515 no 2_676
H70A C10 3.5990 no 2_676
H70A C11 3.3915 no 2_676
H70A C12 3.5803 no 2_676
H70A C15 3.0512 no 2_676
H70A C16 3.0370 no 2_676
H70A C17 3.1650 no 2_676
H70A C18 3.3039 no 2_676
H70A C19 3.2988 no 2_676
H70A C20 3.1788 no 2_676
H70A H16 3.4978 no 2_676
H70B C18 3.5682 no 2_676
H70B C22 3.1075 no 2_676
H70B C23 3.0300 no 2_676
H70B C24 3.0758 no 2_676
H70B C25 3.1761 no 2_676
H70B C26 3.2344 no 2_676
H70B C27 3.2109 no 2_676
H70B H23 3.4995 no 2_676
H71A O4 3.2652 no 2_676
H71A C1 3.5838 no 2_676
H71A C2 3.5694 no 2_676
H71A C3 3.3153 no 2_676
H71A C4 3.0578 no 2_676
H71A C5 3.0701 no 2_676
H71A C6 3.3245 no 2_676
H71A C8 3.2033 no 2_676
H71A C12 3.5260 no 2_676
H71A C13 3.0357 no 2_676
H71A H5A 3.4544 no 2_676
H71A H44B 3.5878 no 2_676
H71B O10 3.5546 no 2_676
H71B C1 3.3521 no 2_676
H71B C6 3.4557 no 2_676
H71B C29 3.4146 no 2_676
H71B C30 3.5259 no 2_676
H71B C31 3.3756 no 2_676
H71B C32 3.0892 no 2_676
H71B C33 2.9448 no 2_676
H71B C34 3.1286 no 2_676
H71B H10 3.5002 no 2_676
H71B H34 3.5873 no 2_676
H72A O8 3.2547 no 2_676
H72A C26 3.1011 no 2_676
H72A C27 3.1336 no 2_676
H72A C60 3.2529 no 2_676
H72A H26 3.0537 no 2_676
H72A H52B 3.1311 no 2_676
H72A H60B 2.4786 no 2_676
H72B O6 3.3177 no 2_676
H72B C12 3.3467 no 2_676
H72B C13 3.5704 no 2_676
H72B C20 3.4006 no 2_676
H72B C44 3.4685 no 2_676
H72B C52 3.2629 no 2_676
H72B H12 3.1672 no 2_676
H72B H44B 2.6093 no 2_676
H72B H52B 2.5044 no 2_676
H73A O2 3.5234 no 2_676
H73A O10 2.7929 no 2_676
H73A C33 3.1636 no 2_676
H73A C34 3.3271 no 2_676
H73A H10 2.8268 no 2_676
H73A H34 3.1534 no 2_676
H73A H37A 3.2486 no 2_676
H73A H90 2.9597 no 2_676
H73B O2 3.2877 no 2_676
H73B O4 3.3126 no 2_676
H73B C5 3.4655 no 2_676
H73B C6 3.4838 no 2_676
H73B C36 3.4561 no 2_676
H73B C44 3.1969 no 2_676
H73B C45 3.1920 no 2_676
H73B H5A 3.2864 no 2_676
H73B H10 3.5161 no 2_676
H73B H36B 2.9249 no 2_676
H73B H37A 3.2665 no 2_676
H73B H44B 2.7501 no 2_676
H73B H45A 2.4512 no 2_676
H74A C60 3.2195 no 2_676
H74A C61 3.5223 no 2_676
H74A C62 3.3571 no 2_676
H74A H52B 3.2206 no 2_676
H74A H54A 3.1399 no 2_676
H74A H60B 2.3265 no 2_676
H74A H61A 3.4186 no 2_676
H74A H62B 2.5095 no 2_676
H74A H89 3.3577 no 2_676
H74A H90 3.0963 no 2_676
H74B C44 3.3877 no 2_676
H74B C45 3.4370 no 2_676
H74B C46 3.3452 no 2_676
H74B C52 3.5784 no 2_676
H74B C53 3.4720 no 2_676
H74B C54 3.3360 no 2_676
H74B H44B 2.5890 no 2_676
H74B H45A 3.1412 no 2_676
H74B H46A 2.5286 no 2_676
H74B H52B 2.8509 no 2_676
H74B H53A 3.0979 no 2_676
H74B H54A 2.5181 no 2_676
H74B H62B 3.5219 no 2_676
H75A C67 3.4987 no 1_664
H75A C90 3.5552 no 2_676
H75A H37A 2.7512 no 2_676
H75A H39B 3.1898 no 2_676
H75A H67B 3.5681 no 1_664
H75A H67C 2.6296 no 1_664
H75A H89 3.0088 no 2_676
H75A H90 2.8450 no 2_676
H75B C67 3.5432 no 1_664
H75B H46A 3.1963 no 2_676
H75B H47B 3.4075 no 2_676
H75B H48B 3.5499 no 2_676
H75B H54A 3.4911 no 2_676
H75B H62B 3.3400 no 2_676
H75B H66A 3.3722 no 1_664
H75B H67C 2.7611 no 1_664
H75B H89 3.3376 no 2_676
H75C C37 3.4056 no 2_676
H75C C38 3.5935 no 2_676
H75C C45 3.3482 no 2_676
H75C C46 3.2078 no 2_676
H75C C47 3.2201 no 2_676
H75C H36B 3.4408 no 2_676
H75C H37A 2.6550 no 2_676
H75C H38A 3.2779 no 2_676
H75C H39B 2.8968 no 2_676
H75C H45A 2.6605 no 2_676
H75C H46A 2.7779 no 2_676
H75C H47B 2.4874 no 2_676
H76 C25 3.5984 no 2_666
H76 C28 3.3169 no 2_666
H76 C86 3.5710 no 2_666
H76 H3 3.1178 no 2_676
H76 H28A 3.1887 no 2_666
H76 H28B 2.7629 no 2_666
H76 H38B 3.1281 no 2_566
H76 H39A 3.0338 no 2_566
H76 H40A 3.0555 no 2_566
H76 H86 2.8157 no 2_666
H77 O1 2.8708 no 1_545
H77 O7 3.1092 no 2_666
H77 C24 3.3545 no 2_666
H77 C25 3.3347 no 2_666
H77 C28 3.1329 no 2_666
H77 H1 2.5675 no 1_545
H77 H7 3.3344 no 2_666
H77 H28A 2.4464 no 2_666
H77 H28B 3.2582 no 2_666
H77 H37B 3.0819 no 2_566
H77 H38B 3.0543 no 2_566
H78 O1 2.7660 no 1_545
H78 H1 3.1467 no 1_545
H78 H7B 2.8197 no 1_545
H78 H9 2.9195 no 1_545
H78 H37B 3.2069 no 2_566
H78 H84 3.3765 no 2_566
H78 H86 3.3778 no .
H79 C28 3.2702 no .
H79 C29 3.4022 no .
H79 C34 3.4604 no .
H79 C82 3.5541 no .
H79 H28A 3.2647 no .
H79 H28B 2.6991 no .
H79 H34 3.2977 no .
H79 H82 3.3771 no .
H79 H84 3.0419 no 2_566
H80 O3 3.3046 no 2_676
H80 O9 3.2177 no .
H80 C28 3.1026 no .
H80 C29 3.1186 no .
H80 C30 3.2315 no .
H80 C81 3.1307 no .
H80 C82 3.3511 no .
H80 H3 2.7623 no 2_676
H80 H28A 2.5299 no .
H80 H28B 3.2147 no .
H80 H81 2.9715 no .
H80 H82 3.3831 no .
H81 O3 3.1055 no 2_676
H81 C16 3.4821 no 2_676
H81 C67 3.2632 no 1_554
H81 C80 3.3489 no .
H81 H3 3.2191 no 2_676
H81 H5 3.1899 no 2_676
H81 H16 2.5506 no 2_676
H81 H39A 3.3715 no 2_566
H81 H67A 2.8478 no 1_554
H81 H67B 2.9478 no 1_554
H81 H67C 3.5000 no 1_554
H81 H80 2.9715 no .
H82 O10 3.0799 no 2_566
H82 C37 3.4034 no 2_566
H82 C79 3.3108 no .
H82 C80 3.3209 no .
H82 H10 3.3334 no 2_566
H82 H37A 2.9523 no 2_566
H82 H37B 2.9456 no 2_566
H82 H39A 3.2790 no 2_566
H82 H79 3.3771 no .
H82 H80 3.3831 no .
H83 O10 2.5740 no 2_566
H83 C33 3.1469 no 2_566
H83 C34 3.1766 no 2_566
H83 C90 3.5817 no 2_566
H83 H10 3.2898 no 2_566
H83 H34 2.7662 no 2_566
H83 H83 3.4402 no 2_566
H83 H90 3.1916 no 2_566
H84 N3 3.3749 no 2_566
H84 H7B 3.2373 no 2_576
H84 H35B 3.1356 no .
H84 H78 3.3765 no 2_566
H84 H79 3.0419 no 2_566
H85 O5 3.1640 no 2_676
H85 C7 3.3275 no 2_576
H85 C31 3.5148 no .
H85 C32 3.2838 no .
H85 C35 3.0066 no .
H85 C59 3.4735 no 1_554
H85 H5 2.6352 no 2_676
H85 H7A 2.6790 no 2_576
H85 H7B 3.0774 no 2_576
H85 H31 3.3770 no .
H85 H35A 2.4113 no .
H85 H35B 3.0042 no .
H85 H59A 2.9261 no 1_554
H85 H59C 3.1102 no 1_554
H86 C9 3.0636 no 1_545
H86 C10 3.5855 no 1_545
H86 C76 3.5878 no 2_666
H86 H3 3.4906 no 1_545
H86 H7B 3.4676 no 1_545
H86 H9 2.7925 no 1_545
H86 H28B 3.2975 no .
H86 H40A 3.5317 no 1_655
H86 H76 2.8157 no 2_666
H86 H78 3.3778 no .
H87 C8 3.0429 no 1_545
H87 C9 2.9807 no 1_545
H87 C10 3.1188 no 1_545
H87 C11 3.2811 no 1_545
H87 C12 3.3139 no 1_545
H87 C13 3.2275 no 1_545
H87 C42 3.5590 no 1_655
H87 H9 3.4139 no 1_545
H87 H41A 3.5271 no 1_655
H87 H42B 2.8862 no 1_655
H87 H43C 2.9858 no 1_655
H87 H51B 3.3425 no 2_567
H87 H59A 3.5097 no 2_567
H87 H59B 3.3566 no 2_567
H88 C51 3.2255 no 2_567
H88 C58 3.5939 no 2_567
H88 C59 3.1315 no 2_567
H88 H42B 3.3263 no 1_655
H88 H43A 3.5494 no 1_655
H88 H51A 3.4199 no 2_567
H88 H51B 2.4770 no 2_567
H88 H51C 3.3434 no 2_567
H88 H58B 3.0416 no 2_567
H88 H59A 2.7197 no 2_567
H88 H59B 2.8360 no 2_567
H88 H62A 2.9490 no .
H88 H64B 3.3288 no .
H89 C62 3.4593 no .
H89 C67 3.3320 no 2_567
H89 C75 3.5368 no 2_676
H89 H59A 3.5103 no 2_567
H89 H62A 3.0342 no .
H89 H62B 2.9322 no .
H89 H67A 3.3844 no 2_567
H89 H67C 2.5247 no 2_567
H89 H74A 3.3577 no 2_676
H89 H75A 3.0088 no 2_676
H89 H75B 3.3376 no 2_676
H90 O10 3.5393 no .
H90 C34 3.3337 no .
H90 C74 3.5599 no 2_676
H90 C75 3.5786 no 2_676
H90 C83 3.2862 no 2_566
H90 H26 3.2196 no .
H90 H34 2.4536 no .
H90 H60B 3.3004 no .
H90 H73A 2.9597 no 2_676
H90 H74A 3.0963 no 2_676
H90 H75A 2.8450 no 2_676
H90 H83 3.1916 no 2_566

loop_
_geom_hbond_atom_site_label_D
_geom_hbond_atom_site_label_H
_geom_hbond_atom_site_label_A
_geom_hbond_site_symmetry_A
_geom_hbond_distance_DA
_geom_hbond_distance_DH
_geom_hbond_distance_HA
_geom_hbond_angle_DHA
_geom_hbond_publ_flag
O1 H1 O7 2_676 2.7844(18) 0.840 1.954 169.4 no
O3 H3 N1 2_676 2.785(2) 0.840 1.983 159.4 no
O5 H5 N2 2_676 2.7969(19) 0.840 1.966 169.7 no
O7 H7 O9 . 2.6765(16) 0.840 1.838 176.1 no
O10 H10 O2 . 2.7717(19) 0.840 1.937 172.4 no

loop_
_geom_torsion_atom_site_label_1
_geom_torsion_atom_site_label_2
_geom_torsion_atom_site_label_3
_geom_torsion_atom_site_label_4
_geom_torsion
_geom_torsion_publ_flag
C6 O2 C36 C37 -170.00(11) no
C36 O2 C6 C1 -161.11(12) no
C36 O2 C6 C5 21.9(2) no
C13 O4 C44 C45 -177.37(13) no
C44 O4 C13 C8 -177.76(13) no
C44 O4 C13 C12 2.3(3) no
C20 O6 C52 C53 -176.87(10) no
C52 O6 C20 C15 171.14(10) no
C52 O6 C20 C19 -9.17(18) no
C27 O8 C60 C61 -179.47(13) no
C60 O8 C27 C22 178.03(13) no
C60 O8 C27 C26 -2.5(3) no
C30 O9 C68 C69 173.48(11) no
C68 O9 C30 C29 176.51(11) no
C68 O9 C30 C31 -3.79(19) no
C76 N1 C80 C79 -0.1(3) no
C80 N1 C76 C77 0.3(3) no
C81 N2 C85 C84 0.1(3) no
C85 N2 C81 C82 1.0(3) no
C86 N3 C90 C89 1.6(3) no
C90 N3 C86 C87 -1.2(3) no
C2 C1 C6 O2 -176.87(13) no
C2 C1 C6 C5 0.2(3) no
C6 C1 C2 C3 1.3(3) no
C2 C1 C35 C32 83.02(17) no
C35 C1 C2 C3 -176.02(13) no
C6 C1 C35 C32 -94.15(16) no
C35 C1 C6 O2 0.3(2) no
C35 C1 C6 C5 177.39(13) no
C1 C2 C3 O1 179.36(14) no
C1 C2 C3 C4 -1.3(3) no
O1 C3 C4 C5 179.17(12) no
O1 C3 C4 C7 -3.4(3) no
C2 C3 C4 C5 -0.2(3) no
C2 C3 C4 C7 177.26(13) no
C3 C4 C5 C6 1.6(3) no
C3 C4 C7 C8 -81.98(17) no
C5 C4 C7 C8 95.41(16) no
C7 C4 C5 C6 -175.81(13) no
C4 C5 C6 O2 175.15(13) no
C4 C5 C6 C1 -1.7(3) no
C4 C7 C8 C9 96.46(15) no
C4 C7 C8 C13 -83.10(17) no
C7 C8 C9 C10 179.48(13) no
C7 C8 C13 O4 2.1(3) no
C7 C8 C13 C12 -177.90(13) no
C9 C8 C13 O4 -177.46(14) no
C9 C8 C13 C12 2.5(3) no
C13 C8 C9 C10 -0.9(3) no
C8 C9 C10 O3 178.93(14) no
C8 C9 C10 C11 -0.9(3) no
O3 C10 C11 C12 -178.71(13) no
O3 C10 C11 C14 -1.3(3) no
C9 C10 C11 C12 1.1(3) no
C9 C10 C11 C14 178.50(13) no
C10 C11 C12 C13 0.5(3) no
C10 C11 C14 C15 -91.83(16) no
C12 C11 C14 C15 85.52(17) no
C14 C11 C12 C13 -176.93(13) no
C11 C12 C13 O4 177.64(14) no
C11 C12 C13 C8 -2.3(3) no
C11 C14 C15 C16 87.89(14) no
C11 C14 C15 C20 -89.06(15) no
C14 C15 C16 C17 -176.17(11) no
C14 C15 C20 O6 -3.27(18) no
C14 C15 C20 C19 177.03(11) no
C16 C15 C20 O6 179.71(11) no
C16 C15 C20 C19 0.02(19) no
C20 C15 C16 C17 0.87(19) no
C15 C16 C17 O5 178.29(12) no
C15 C16 C17 C18 -1.1(2) no
O5 C17 C18 C19 -179.04(11) no
O5 C17 C18 C21 -0.97(19) no
C16 C17 C18 C19 0.33(19) no
C16 C17 C18 C21 178.39(11) no
C17 C18 C19 C20 0.54(19) no
C17 C18 C21 C22 -91.90(14) no
C19 C18 C21 C22 86.13(15) no
C21 C18 C19 C20 -177.53(11) no
C18 C19 C20 O6 179.60(11) no
C18 C19 C20 C15 -0.72(19) no
C18 C21 C22 C23 92.65(17) no
C18 C21 C22 C27 -84.49(17) no
C21 C22 C23 C24 -176.72(14) no
C21 C22 C27 O8 -4.7(3) no
C21 C22 C27 C26 175.77(14) no
C23 C22 C27 O8 178.08(15) no
C23 C22 C27 C26 -1.4(3) no
C27 C22 C23 C24 0.5(3) no
C22 C23 C24 O7 -177.54(15) no
C22 C23 C24 C25 1.0(3) no
O7 C24 C25 C26 176.92(14) no
O7 C24 C25 C28 -3.1(3) no
C23 C24 C25 C26 -1.6(3) no
C23 C24 C25 C28 178.40(15) no
C24 C25 C26 C27 0.6(3) no
C24 C25 C28 C29 -91.30(19) no
C26 C25 C28 C29 88.66(18) no
C28 C25 C26 C27 -179.33(14) no
C25 C26 C27 O8 -178.60(15) no
C25 C26 C27 C22 0.9(3) no
C25 C28 C29 C30 85.77(16) no
C25 C28 C29 C34 -93.46(14) no
C28 C29 C30 O9 1.28(19) no
C28 C29 C30 C31 -178.43(11) no
C28 C29 C34 C33 177.23(11) no
C30 C29 C34 C33 -2.0(2) no
C34 C29 C30 O9 -179.47(12) no
C34 C29 C30 C31 0.8(2) no
O9 C30 C31 C32 -179.03(11) no
C29 C30 C31 C32 0.7(2) no
C30 C31 C32 C33 -0.9(2) no
C30 C31 C32 C35 175.61(12) no
C31 C32 C33 O10 -178.67(12) no
C31 C32 C33 C34 -0.2(2) no
C31 C32 C35 C1 -88.09(15) no
C33 C32 C35 C1 88.32(15) no
C35 C32 C33 O10 4.9(2) no
C35 C32 C33 C34 -176.70(11) no
O10 C33 C34 C29 -179.71(11) no
C32 C33 C34 C29 1.8(2) no
O2 C36 C37 C38 -177.64(11) no
C36 C37 C38 C39 -165.62(11) no
C37 C38 C39 C40 -177.36(11) no
C38 C39 C40 C41 -173.51(11) no
C39 C40 C41 C42 174.53(11) no
C40 C41 C42 C43 177.28(12) no
O4 C44 C45 C46 -175.94(13) no
C44 C45 C46 C47 179.31(14) no
C45 C46 C47 C48 -178.69(14) no
C46 C47 C48 C49 177.61(15) no
C47 C48 C49 C50 -173.46(17) no
C48 C49 C50 C51 -64.1(3) no
O6 C52 C53 C54 179.39(10) no
C52 C53 C54 C55 177.47(11) no
C53 C54 C55 C56 -176.85(12) no
C54 C55 C56 C57 175.82(12) no
C55 C56 C57 C58 -173.36(12) no
C56 C57 C58 C59 173.93(11) no
O8 C60 C61 C62 178.58(13) no
C60 C61 C62 C63 175.50(15) no
C61 C62 C63 C64 177.21(16) no
C62 C63 C64 C65 179.12(17) no
C63 C64 C65 C66 179.35(17) no
C64 C65 C66 C67 -178.28(18) no
O9 C68 C69 C70 174.21(11) no
C68 C69 C70 C71 166.67(13) no
C69 C70 C71 C72 175.46(13) no
C70 C71 C72 C73 171.21(14) no
C71 C72 C73 C74 176.25(14) no
C72 C73 C74 C75 176.40(16) no
N1 C76 C77 C78 -0.5(3) no
C76 C77 C78 C79 0.4(3) no
C77 C78 C79 C80 -0.3(3) no
C78 C79 C80 N1 0.1(3) no
N2 C81 C82 C83 -1.6(4) no
C81 C82 C83 C84 1.2(4) no
C82 C83 C84 C85 -0.2(4) no
C83 C84 C85 N2 -0.5(4) no
N3 C86 C87 C88 -0.1(3) no
C86 C87 C88 C89 0.9(3) no
C87 C88 C89 C90 -0.6(3) no
C88 C89 C90 N3 -0.7(3) no
